data_8000092
loop_
_publ_author_name
'Nabeshima, Tatsuya'
'Miyazaki, Hayato'
'Iwasaki, Atsushi'
'Akine, Shigehisa'
'Saiki, Toshiyuki'
'Ikeda, Chusaku'
'Sato, Soichi'

_publ_section_title
;
 Efficient Formation of Homo and Hetero Metal Clusters by Triangular
 Trisaloph Ligand as a Partial Template
;
_journal_issue 9
_journal_name_full 'Chemistry Letters'
_journal_page_first 1070
_journal_paper_doi 10.1246/cl.2006.1070
_journal_volume 35
_journal_year 2006
_chemical_formula_moiety C90H114N6O30Zn7
_chemical_formula_sum 'C90 H114 N6 O30 Zn7'
_chemical_formula_weight 2217.46
_chemical_name_common '[LZn7O(OAc)6] 2EtOAc THF'
_space_group_IT_number 14
_symmetry_cell_setting monoclinic
_symmetry_space_group_name_Hall '-P 2yn'
_symmetry_space_group_name_H-M 'P 1 21/n 1'
_atom_sites_solution_hydrogens geom
_atom_sites_solution_primary direct
_atom_sites_solution_secondary difmap
_audit_creation_method SHELXL-97
_cell_angle_alpha 90.00
_cell_angle_beta 107.12(6)
_cell_angle_gamma 90.00
_cell_formula_units_Z 4
_cell_length_a 15.130(16)
_cell_length_b 36.38(3)
_cell_length_c 18.32(2)
_cell_measurement_reflns_used 73782
_cell_measurement_temperature 120
_cell_measurement_theta_max 26.00
_cell_measurement_theta_min 3.03
_cell_volume 9637(17)
_computing_cell_refinement 'Rapid AUTO (Rigaku Corp.)'
_computing_data_collection 'Rapid AUTO (Rigaku Corp.)'
_computing_data_reduction 'Rapid AUTO (Rigaku Corp.)'
_computing_molecular_graphics ORTEP-3
_computing_publication_material ORTEP-3
_computing_structure_refinement 'SHELXL-97 (Sheldrick, 1997)'
_computing_structure_solution 'SHELXS-97 (Sheldrick, 1997)'
_diffrn_ambient_temperature 120
_diffrn_measured_fraction_theta_full 0.996
_diffrn_measured_fraction_theta_max 0.996
_diffrn_measurement_device_type 'Rigaku R-AXIS Rapid'
_diffrn_measurement_method IP
_diffrn_radiation_monochromator graphite
_diffrn_radiation_source 'fine-focus sealed tube'
_diffrn_radiation_type MoK\a
_diffrn_radiation_wavelength 0.71069
_diffrn_reflns_av_R_equivalents 0.0675
_diffrn_reflns_av_sigmaI/netI 0.0649
_diffrn_reflns_limit_h_max 18
_diffrn_reflns_limit_h_min -17
_diffrn_reflns_limit_k_max 44
_diffrn_reflns_limit_k_min -41
_diffrn_reflns_limit_l_max 22
_diffrn_reflns_limit_l_min -22
_diffrn_reflns_number 73782
_diffrn_reflns_theta_full 26.00
_diffrn_reflns_theta_max 26.00
_diffrn_reflns_theta_min 3.03
_diffrn_standards_decay_% 0
_diffrn_standards_interval_count 0
_diffrn_standards_interval_time 0
_diffrn_standards_number 0
_exptl_absorpt_coefficient_mu 1.794
_exptl_absorpt_correction_T_max 0.7746
_exptl_absorpt_correction_T_min 0.5339
_exptl_absorpt_correction_type multi-scan
_exptl_absorpt_process_details 'Rapid AUTO (Rigaku Corp.)'
_exptl_crystal_colour red
_exptl_crystal_density_diffrn 1.528
_exptl_crystal_density_method 'not measured'
_exptl_crystal_description prismatic
_exptl_crystal_F_000 4584
_exptl_crystal_size_max 0.40
_exptl_crystal_size_mid 0.25
_exptl_crystal_size_min 0.15
_refine_diff_density_max 1.377
_refine_diff_density_min -0.524
_refine_diff_density_rms 0.094
_refine_ls_extinction_method none
_refine_ls_goodness_of_fit_ref 1.048
_refine_ls_hydrogen_treatment mixed
_refine_ls_matrix_type full
_refine_ls_number_parameters 1223
_refine_ls_number_reflns 18887
_refine_ls_number_restraints 69
_refine_ls_restrained_S_all 1.051
_refine_ls_R_factor_all 0.0973
_refine_ls_R_factor_gt 0.0698
_refine_ls_shift/su_max 0.001
_refine_ls_shift/su_mean 0.000
_refine_ls_structure_factor_coef Fsqd
_refine_ls_weighting_details 'calc w=1/[\s^2^(Fo^2^)+(0.0553P)^2^+24.9354P] where P=(Fo^2^+2Fc^2^)/3'
_refine_ls_weighting_scheme calc
_refine_ls_wR_factor_gt 0.1673
_refine_ls_wR_factor_ref 0.1792
_reflns_number_gt 12451
_reflns_number_total 18887
_reflns_threshold_expression >2sigma(I)
_cod_data_source_file 35-1070sup1.cif
_cod_data_source_block LZn7
_cod_depositor_comments
;
The following automatic conversions were performed:
'_atom_site_symetry_multiplicity' tag replaced with
'_atom_site_symmetry_multiplicity'.

Automatic conversion script
Id: cif_correct_tags 1440 2010-10-19 06:21:57Z saulius 
;
_cod_original_cell_volume 9636(18)
_cod_original_sg_symbol_H-M P21/n
_cod_database_code 8000092

loop_
_symmetry_equiv_pos_as_xyz
'x, y, z'
'-x+1/2, y+1/2, -z+1/2'
'-x, -y, -z'
'x-1/2, -y-1/2, z-1/2'

loop_
_atom_site_label
_atom_site_type_symbol
_atom_site_fract_x
_atom_site_fract_y
_atom_site_fract_z
_atom_site_U_iso_or_equiv
_atom_site_adp_type
_atom_site_occupancy
_atom_site_symmetry_multiplicity
_atom_site_calc_flag
_atom_site_refinement_flags
_atom_site_disorder_assembly
_atom_site_disorder_group
Zn1 Zn 0.97212(5) 0.127898(19) 0.57330(4) 0.05335(19) Uani 1 1 d . . .
Zn2 Zn 0.86180(5) 0.049596(19) 0.24202(4) 0.05254(19) Uani 1 1 d . B .
Zn3 Zn 0.81670(6) 0.22496(2) 0.26925(4) 0.0635(2) Uani 1 1 d . B .
Zn4 Zn 0.82237(5) 0.08275(2) 0.41106(4) 0.05332(19) Uani 1 1 d . . .
Zn5 Zn 0.74609(5) 0.13115(2) 0.26262(4) 0.0590(2) Uani 1 1 d . B .
Zn6 Zn 0.80351(5) 0.17278(2) 0.42571(4) 0.0593(2) Uani 1 1 d . . .
Zn7 Zn 0.63576(5) 0.12531(2) 0.37150(4) 0.0615(2) Uani 1 1 d . B .
N1 N 1.0641(4) 0.16569(14) 0.6450(3) 0.0574(13) Uani 1 1 d . B .
C1 C 1.1173(4) 0.14836(18) 0.7126(3) 0.0582(16) Uani 1 1 d . . .
C2 C 1.1606(5) 0.16680(18) 0.7809(3) 0.0625(17) Uani 1 1 d . B .
H1 H 1.1540 0.1926 0.7845 0.075 Uiso 1 1 calc R . .
C3 C 1.2132(5) 0.14692(19) 0.8431(3) 0.0624(17) Uani 1 1 d . . .
C4 C 1.2239(5) 0.10920(19) 0.8372(3) 0.0614(17) Uani 1 1 d . B .
C5 C 1.1820(4) 0.09082(18) 0.7706(3) 0.0582(16) Uani 1 1 d . . .
H2 H 1.1896 0.0650 0.7672 0.070 Uiso 1 1 calc R B .
C6 C 1.1278(4) 0.11064(18) 0.7076(3) 0.0554(15) Uani 1 1 d . B .
N2 N 1.0838(3) 0.09495(14) 0.6352(3) 0.0542(12) Uani 1 1 d . B .
C7 C 1.1180(4) 0.06736(17) 0.6113(3) 0.0553(15) Uani 1 1 d . . .
H3 H 1.1714 0.0567 0.6457 0.066 Uiso 1 1 calc R B .
C8 C 1.0841(4) 0.05061(16) 0.5373(3) 0.0506(14) Uani 1 1 d . B .
C9 C 1.0050(4) 0.06181(16) 0.4809(3) 0.0506(14) Uani 1 1 d . . .
C10 C 0.9809(4) 0.04429(16) 0.4075(3) 0.0483(14) Uani 1 1 d . B .
C11 C 1.0363(4) 0.01666(16) 0.3931(3) 0.0514(14) Uani 1 1 d . . .
C12 C 1.1156(4) 0.00509(17) 0.4521(3) 0.0559(15) Uani 1 1 d . B .
H4 H 1.1529 -0.0144 0.4431 0.067 Uiso 1 1 calc R . .
C13 C 1.1378(4) 0.02183(18) 0.5212(3) 0.0588(16) Uani 1 1 d . . .
H5 H 1.1912 0.0139 0.5600 0.071 Uiso 1 1 calc R B .
O1 O 0.9476(3) 0.08772(11) 0.4905(2) 0.0542(10) Uani 1 1 d . B .
O2 O 0.9023(3) 0.05607(11) 0.3573(2) 0.0515(10) Uani 1 1 d . B .
C14 C 1.0218(4) -0.00132(17) 0.3205(3) 0.0534(14) Uani 1 1 d . B .
H6 H 1.0621 -0.0210 0.3184 0.064 Uiso 1 1 calc R . .
N3 N 0.9599(3) 0.00688(13) 0.2590(2) 0.0521(12) Uani 1 1 d . . .
C15 C 0.9552(4) -0.01087(17) 0.1891(3) 0.0552(15) Uani 1 1 d . B .
C16 C 0.9872(4) -0.04666(17) 0.1839(3) 0.0588(16) Uani 1 1 d . . .
H7 H 1.0137 -0.0606 0.2288 0.071 Uiso 1 1 calc R B .
C17 C 0.9798(5) -0.06161(18) 0.1126(4) 0.0616(16) Uani 1 1 d . B .
C18 C 0.9380(5) -0.0409(2) 0.0465(3) 0.0665(18) Uani 1 1 d . . .
C19 C 0.9093(5) -0.00539(18) 0.0525(3) 0.0619(17) Uani 1 1 d . B .
H8 H 0.8844 0.0089 0.0077 0.074 Uiso 1 1 calc R . .
C20 C 0.9166(4) 0.00963(17) 0.1233(3) 0.0568(15) Uani 1 1 d . . .
N4 N 0.8900(3) 0.04593(14) 0.1357(3) 0.0559(13) Uani 1 1 d . B .
C21 C 0.8932(5) 0.07139(19) 0.0900(3) 0.0630(17) Uani 1 1 d . . .
H9 H 0.9088 0.0647 0.0452 0.076 Uiso 1 1 calc R B .
C22 C 0.8756(5) 0.10973(19) 0.0991(3) 0.0667(18) Uani 1 1 d . B .
C23 C 0.8472(5) 0.12366(17) 0.1593(3) 0.0580(16) Uani 1 1 d . . .
C24 C 0.8337(5) 0.16282(18) 0.1649(3) 0.0598(16) Uani 1 1 d . B .
C25 C 0.8494(5) 0.18611(19) 0.1091(3) 0.0707(19) Uani 1 1 d . . .
C26 C 0.8769(7) 0.1709(2) 0.0475(4) 0.089(3) Uani 1 1 d . B .
H10 H 0.8860 0.1866 0.0090 0.106 Uiso 1 1 calc R . .
C27 C 0.8900(6) 0.1343(2) 0.0435(4) 0.080(2) Uani 1 1 d . . .
H11 H 0.9094 0.1248 0.0023 0.096 Uiso 1 1 calc R B .
O3 O 0.8292(3) 0.10307(11) 0.2131(2) 0.0554(10) Uani 1 1 d . B .
O4 O 0.8069(3) 0.17371(11) 0.2237(2) 0.0590(11) Uani 1 1 d . . .
C28 C 0.8437(6) 0.2254(2) 0.1106(4) 0.077(2) Uani 1 1 d . B .
H12 H 0.8528 0.2386 0.0687 0.092 Uiso 1 1 calc R . .
N5 N 0.8272(4) 0.24390(15) 0.1650(3) 0.0690(15) Uani 1 1 d . . .
C29 C 0.8273(6) 0.2829(2) 0.1644(4) 0.076(2) Uani 1 1 d . B .
C30 C 0.7930(6) 0.3037(2) 0.0993(4) 0.092(3) Uani 1 1 d . . .
H13 H 0.7682 0.2920 0.0513 0.111 Uiso 1 1 calc R B .
C31 C 0.7948(7) 0.3413(2) 0.1039(5) 0.094(3) Uani 1 1 d . B .
C32 C 0.8355(6) 0.3585(2) 0.1737(5) 0.084(2) Uani 1 1 d . . .
C33 C 0.8688(5) 0.3378(2) 0.2389(4) 0.0734(19) Uani 1 1 d . B .
H14 H 0.8957 0.3496 0.2866 0.088 Uiso 1 1 calc R . .
C34 C 0.8633(5) 0.29964(19) 0.2351(4) 0.0680(18) Uani 1 1 d . . .
N6 N 0.8874(4) 0.27553(15) 0.2985(3) 0.0652(14) Uani 1 1 d . B .
C35 C 0.9480(5) 0.28416(19) 0.3619(4) 0.0657(18) Uani 1 1 d . . .
H15 H 0.9761 0.3077 0.3650 0.079 Uiso 1 1 calc R B .
C36 C 0.9764(5) 0.26108(18) 0.4284(4) 0.0633(17) Uani 1 1 d . B .
C37 C 0.9377(5) 0.22636(18) 0.4333(3) 0.0602(16) Uani 1 1 d . . .
C38 C 0.9714(4) 0.20462(17) 0.5010(3) 0.0568(15) Uani 1 1 d . B .
C39 C 1.0416(5) 0.21889(18) 0.5619(3) 0.0626(17) Uani 1 1 d . . .
C40 C 1.0775(5) 0.25409(19) 0.5551(4) 0.074(2) Uani 1 1 d . B .
H16 H 1.1244 0.2640 0.5970 0.088 Uiso 1 1 calc R . .
C41 C 1.0468(5) 0.27383(19) 0.4907(4) 0.073(2) Uani 1 1 d . . .
H17 H 1.0738 0.2971 0.4875 0.087 Uiso 1 1 calc R B .
O5 O 0.8660(3) 0.21170(11) 0.3797(2) 0.0598(11) Uani 1 1 d . B .
O6 O 0.9314(3) 0.17233(11) 0.5020(2) 0.0557(10) Uani 1 1 d . B .
C42 C 1.0843(5) 0.19859(18) 0.6312(3) 0.0639(17) Uani 1 1 d . B .
H18 H 1.1312 0.2107 0.6698 0.077 Uiso 1 1 calc R . .
O7 O 1.2574(3) 0.16254(12) 0.9121(2) 0.0698(13) Uani 1 1 d . B .
C43 C 1.2429(5) 0.20078(19) 0.9217(3) 0.073(2) Uani 1 1 d . . .
H19 H 1.1758 0.2060 0.9092 0.088 Uiso 1 1 calc R B .
H20 H 1.2684 0.2154 0.8871 0.088 Uiso 1 1 calc R . .
C44 C 1.2905(6) 0.2108(2) 1.0031(4) 0.089(3) Uani 1 1 d . B .
H21 H 1.2914 0.2379 1.0081 0.107 Uiso 1 1 calc R . .
H22 H 1.3554 0.2022 1.0166 0.107 Uiso 1 1 calc R . .
C45 C 1.2454(8) 0.1946(3) 1.0593(4) 0.120(3) Uani 1 1 d . . .
H23 H 1.2538 0.1676 1.0628 0.144 Uiso 1 1 calc R B .
H24 H 1.1785 0.2002 1.0439 0.144 Uiso 1 1 calc R . .
C46 C 1.2970(11) 0.2137(5) 1.1384(6) 0.220(8) Uani 1 1 d . B .
H25 H 1.2712 0.2045 1.1782 0.330 Uiso 1 1 calc R . .
H26 H 1.2883 0.2404 1.1335 0.330 Uiso 1 1 calc R . .
H27 H 1.3631 0.2079 1.1524 0.330 Uiso 1 1 calc R . .
O8 O 1.2780(3) 0.09278(12) 0.9024(2) 0.0670(12) Uani 1 1 d . . .
C47 C 1.2850(5) 0.05386(18) 0.9012(4) 0.0661(18) Uani 1 1 d . B .
H28 H 1.3140 0.0462 0.8617 0.079 Uiso 1 1 calc R . .
H29 H 1.2229 0.0426 0.8892 0.079 Uiso 1 1 calc R . .
C48 C 1.3446(5) 0.0418(2) 0.9803(4) 0.074(2) Uani 1 1 d . . .
H30 H 1.4078 0.0518 0.9896 0.089 Uiso 1 1 calc R B .
H31 H 1.3185 0.0521 1.0195 0.089 Uiso 1 1 calc R . .
C49 C 1.3501(5) 0.0003(2) 0.9885(4) 0.083(2) Uani 1 1 d . B .
H32 H 1.3742 -0.0102 0.9483 0.100 Uiso 1 1 calc R . .
H33 H 1.2873 -0.0097 0.9815 0.100 Uiso 1 1 calc R . .
C50 C 1.4129(6) -0.0109(3) 1.0667(5) 0.113(3) Uani 1 1 d . . .
H34 H 1.4144 -0.0377 1.0709 0.170 Uiso 1 1 calc R B .
H35 H 1.3891 -0.0005 1.1066 0.170 Uiso 1 1 calc R . .
H36 H 1.4755 -0.0016 1.0731 0.170 Uiso 1 1 calc R . .
O9 O 1.0063(3) -0.09620(12) 0.1006(2) 0.0698(12) Uani 1 1 d . . .
C51 C 1.0344(5) -0.12035(18) 0.1651(4) 0.0695(19) Uani 1 1 d . B .
H37 H 0.9854 -0.1221 0.1908 0.083 Uiso 1 1 calc R . .
H38 H 1.0917 -0.1112 0.2024 0.083 Uiso 1 1 calc R . .
C52 C 1.0508(6) -0.15732(19) 0.1345(4) 0.083(2) Uani 1 1 d . . .
H39 H 0.9948 -0.1646 0.0934 0.099 Uiso 1 1 calc R B .
H40 H 1.1025 -0.1553 0.1119 0.099 Uiso 1 1 calc R . .
C53 C 1.0728(10) -0.1862(3) 0.1937(8) 0.152(5) Uani 1 1 d . B .
H41 H 1.0179 -0.1893 0.2120 0.183 Uiso 1 1 calc R . .
H42 H 1.0809 -0.2095 0.1684 0.183 Uiso 1 1 calc R . .
C54 C 1.1508(16) -0.1820(5) 0.2589(9) 0.263(13) Uani 1 1 d . . .
H43 H 1.1557 -0.2033 0.2925 0.395 Uiso 1 1 calc R B .
H44 H 1.1436 -0.1596 0.2866 0.395 Uiso 1 1 calc R . .
H45 H 1.2069 -0.1800 0.2429 0.395 Uiso 1 1 calc R . .
O10 O 0.9320(4) -0.05788(13) -0.0209(2) 0.0740(13) Uani 1 1 d . B .
C55 C 0.8709(7) -0.0419(3) -0.0916(4) 0.104(3) Uani 1 1 d . . .
H46 H 0.8976 -0.0185 -0.1033 0.124 Uiso 1 1 calc R B .
H47 H 0.8096 -0.0365 -0.0850 0.124 Uiso 1 1 calc R . .
C56 C 0.8607(7) -0.0687(3) -0.1562(6) 0.117(3) Uani 1 1 d . B .
H48 H 0.8143 -0.0597 -0.2030 0.140 Uiso 1 1 calc R . .
H49 H 0.9204 -0.0719 -0.1673 0.140 Uiso 1 1 calc R . .
C57 C 0.8309(13) -0.1033(5) -0.1321(8) 0.222(9) Uani 1 1 d . . .
H50 H 0.7659 -0.1010 -0.1316 0.267 Uiso 1 1 calc R B .
H51 H 0.8693 -0.1089 -0.0795 0.267 Uiso 1 1 calc R . .
C58 C 0.839(2) -0.1383(8) -0.1906(14) 0.47(3) Uani 1 1 d . B .
H52 H 0.8176 -0.1610 -0.1730 0.710 Uiso 1 1 calc R . .
H53 H 0.9039 -0.1412 -0.1899 0.710 Uiso 1 1 calc R . .
H54 H 0.8011 -0.1328 -0.2428 0.710 Uiso 1 1 calc R . .
O11 O 0.7563(5) 0.36380(16) 0.0417(4) 0.118(2) Uani 1 1 d . . .
C59 C 0.6778(9) 0.3490(3) -0.0224(6) 0.131(4) Uani 1 1 d . B .
H55 H 0.6982 0.3266 -0.0434 0.158 Uiso 1 1 calc R . .
H56 H 0.6258 0.3422 -0.0025 0.158 Uiso 1 1 calc R . .
C60 C 0.6465(9) 0.3763(3) -0.0829(6) 0.160(6) Uani 1 1 d . . .
H57 H 0.6941 0.3795 -0.1096 0.192 Uiso 1 1 calc R B .
H58 H 0.6373 0.4002 -0.0604 0.192 Uiso 1 1 calc R . .
C61 C 0.5459(8) 0.3625(3) -0.1459(5) 0.127(4) Uani 1 1 d . B .
H59 H 0.5014 0.3561 -0.1176 0.153 Uiso 1 1 calc R . .
H60 H 0.5194 0.3831 -0.1807 0.153 Uiso 1 1 calc R . .
C62 C 0.5575(11) 0.3299(6) -0.1924(11) 0.280(12) Uani 1 1 d . . .
H61 H 0.4975 0.3232 -0.2278 0.419 Uiso 1 1 calc R B .
H62 H 0.5821 0.3092 -0.1583 0.419 Uiso 1 1 calc R . .
H63 H 0.6006 0.3362 -0.2213 0.419 Uiso 1 1 calc R . .
O12 O 0.8355(5) 0.39575(15) 0.1720(3) 0.1025(19) Uani 1 1 d . A .
C63 C 0.8961(9) 0.4140(3) 0.2356(7) 0.123(4) Uani 1 1 d . . .
H64 H 0.8728 0.4393 0.2382 0.148 Uiso 0.734(13) 1 calc PR A 1
H65 H 0.8949 0.4010 0.2828 0.148 Uiso 0.734(13) 1 calc PR A 1
H66 H 0.8750 0.4084 0.2807 0.148 Uiso 0.266(13) 1 calc PR A 2
H67 H 0.9581 0.4028 0.2450 0.148 Uiso 0.266(13) 1 calc PR A 2
C64 C 0.9855(10) 0.4160(4) 0.2335(9) 0.124(5) Uani 0.734(13) 1 d PD A 1
H68 H 1.0085 0.3904 0.2351 0.149 Uiso 0.734(13) 1 calc PR A 1
H69 H 1.0218 0.4279 0.2815 0.149 Uiso 0.734(13) 1 calc PR A 1
C65 C 1.0103(15) 0.4357(9) 0.1670(10) 0.220(17) Uani 0.734(13) 1 d PD A 1
H70 H 0.9808 0.4602 0.1582 0.264 Uiso 0.734(13) 1 calc PR A 1
H71 H 1.0781 0.4390 0.1799 0.264 Uiso 0.734(13) 1 calc PR A 1
C66 C 0.9752(16) 0.4118(8) 0.0941(16) 0.36(3) Uani 0.734(13) 1 d PD A 1
H72 H 0.9911 0.4237 0.0516 0.542 Uiso 0.734(13) 1 calc PR A 1
H73 H 0.9079 0.4090 0.0812 0.542 Uiso 0.734(13) 1 calc PR A 1
H74 H 1.0045 0.3875 0.1034 0.542 Uiso 0.734(13) 1 calc PR A 1
C67 C 0.907(3) 0.4516(10) 0.233(2) 0.106(13) Uiso 0.266(13) 1 d PD A 2
H75 H 0.9485 0.4602 0.2825 0.128 Uiso 0.266(13) 1 calc PR A 2
H76 H 0.8458 0.4637 0.2253 0.128 Uiso 0.266(13) 1 calc PR A 2
C68 C 0.945(3) 0.4621(13) 0.170(2) 0.137(17) Uiso 0.266(13) 1 d PD A 2
H77 H 0.9038 0.4814 0.1405 0.165 Uiso 0.266(13) 1 calc PR A 2
H78 H 0.9374 0.4404 0.1363 0.165 Uiso 0.266(13) 1 calc PR A 2
C69 C 1.043(4) 0.476(2) 0.181(4) 0.26(4) Uiso 0.266(13) 1 d PD A 2
H79 H 1.0527 0.4803 0.1311 0.384 Uiso 0.266(13) 1 calc PR A 2
H80 H 1.0876 0.4571 0.2086 0.384 Uiso 0.266(13) 1 calc PR A 2
H81 H 1.0532 0.4986 0.2107 0.384 Uiso 0.266(13) 1 calc PR A 2
O13 O 0.7646(3) 0.12806(11) 0.3704(2) 0.0533(10) Uani 1 1 d . B .
O14 O 0.7441(3) 0.05038(12) 0.4506(2) 0.0654(12) Uani 1 1 d . B .
O15 O 0.6074(3) 0.07912(13) 0.4161(3) 0.0697(12) Uani 1 1 d . . .
C70 C 0.6599(5) 0.0528(2) 0.4453(4) 0.0697(19) Uani 1 1 d . B .
C71 C 0.6196(6) 0.0222(2) 0.4795(5) 0.099(3) Uani 1 1 d . . .
H82 H 0.5537 0.0269 0.4717 0.149 Uiso 1 1 calc R B .
H83 H 0.6516 0.0206 0.5343 0.149 Uiso 1 1 calc R . .
H84 H 0.6270 -0.0010 0.4548 0.149 Uiso 1 1 calc R . .
O16 O 0.6207(3) 0.13155(13) 0.1895(2) 0.0719(13) Uani 1 1 d . . .
O17 O 0.5393(3) 0.12554(13) 0.2729(3) 0.0737(13) Uani 1 1 d . . .
C72 C 0.5477(6) 0.1284(2) 0.2066(4) 0.077(2) Uani 1 1 d . B .
C73 C 0.4581(6) 0.1285(3) 0.1411(5) 0.121(4) Uani 1 1 d . . .
H85 H 0.4054 0.1259 0.1616 0.181 Uiso 1 1 calc R B .
H86 H 0.4585 0.1079 0.1067 0.181 Uiso 1 1 calc R . .
H87 H 0.4527 0.1516 0.1128 0.181 Uiso 1 1 calc R . .
O18 O 0.7239(4) 0.19611(13) 0.4802(3) 0.0745(13) Uani 1 1 d . B .
O19 O 0.6002(3) 0.15963(15) 0.4403(3) 0.0801(14) Uani 1 1 d . . .
C74 C 0.6455(6) 0.1854(2) 0.4794(5) 0.084(2) Uani 1 1 d . B .
C75 C 0.5996(7) 0.2064(3) 0.5305(7) 0.152(5) Uani 1 1 d . . .
H88 H 0.5386 0.1957 0.5256 0.228 Uiso 1 1 calc R B .
H89 H 0.5926 0.2323 0.5151 0.228 Uiso 1 1 calc R . .
H90 H 0.6381 0.2046 0.5838 0.228 Uiso 1 1 calc R . .
O20 O 0.8894(7) 0.1132(3) 0.6353(5) 0.068(3) Uani 0.535(14) 1 d P B 1
O21 O 0.7890(6) 0.1209(3) 0.5226(5) 0.069(3) Uani 0.535(14) 1 d P B 1
C76 C 0.811(2) 0.1139(8) 0.5918(14) 0.078(8) Uani 0.535(14) 1 d PU B 1
C77 C 0.732(2) 0.0952(6) 0.6184(15) 0.070(6) Uani 0.535(14) 1 d PU B 1
H91 H 0.6729 0.0978 0.5783 0.105 Uiso 0.535(14) 1 calc PR B 1
H92 H 0.7276 0.1070 0.6653 0.105 Uiso 0.535(14) 1 calc PR B 1
H93 H 0.7460 0.0690 0.6281 0.105 Uiso 0.535(14) 1 calc PR B 1
O22 O 0.8430(10) 0.1264(4) 0.5757(8) 0.065(4) Uani 0.465(14) 1 d P B 2
O23 O 0.8792(8) 0.0841(4) 0.6650(6) 0.080(4) Uani 0.465(14) 1 d P B 2
C78 C 0.819(2) 0.1028(6) 0.6178(13) 0.059(6) Uani 0.465(14) 1 d PU B 2
C79 C 0.724(2) 0.1107(7) 0.6228(18) 0.072(7) Uani 0.465(14) 1 d PU B 2
H94 H 0.7073 0.0925 0.6559 0.108 Uiso 0.465(14) 1 calc PR B 2
H95 H 0.6795 0.1096 0.5717 0.108 Uiso 0.465(14) 1 calc PR B 2
H96 H 0.7226 0.1354 0.6442 0.108 Uiso 0.465(14) 1 calc PR B 2
O24 O 0.7427(3) 0.02262(14) 0.2189(2) 0.0711(13) Uani 1 1 d . . .
O25 O 0.7085(3) 0.06810(12) 0.2855(2) 0.0644(11) Uani 1 1 d . . .
C80 C 0.6878(5) 0.0395(2) 0.2456(4) 0.078(2) Uani 1 1 d . B .
C81 C 0.5913(7) 0.0271(4) 0.2280(8) 0.198(8) Uani 1 1 d . . .
H97 H 0.5575 0.0434 0.2531 0.297 Uiso 1 1 calc R B .
H98 H 0.5897 0.0019 0.2465 0.297 Uiso 1 1 calc R . .
H99 H 0.5623 0.0278 0.1726 0.297 Uiso 1 1 calc R . .
O26 O 0.6878(3) 0.24158(13) 0.2575(2) 0.0692(12) Uani 1 1 d . . .
O27 O 0.6760(3) 0.18867(13) 0.3133(3) 0.0745(13) Uani 1 1 d . B .
C82 C 0.6412(5) 0.2180(2) 0.2805(4) 0.0676(18) Uani 1 1 d . B .
C83 C 0.5412(6) 0.2254(2) 0.2707(7) 0.120(4) Uani 1 1 d . . .
H100 H 0.5145 0.2047 0.2913 0.179 Uiso 1 1 calc R B .
H101 H 0.5084 0.2284 0.2163 0.179 Uiso 1 1 calc R . .
H102 H 0.5352 0.2479 0.2983 0.179 Uiso 1 1 calc R . .
C84 C 0.7697(7) 0.0576(3) -0.1545(7) 0.131(4) Uani 1 1 d . . .
H103 H 0.7898 0.0567 -0.2006 0.197 Uiso 1 1 calc R . .
H104 H 0.7251 0.0379 -0.1562 0.197 Uiso 1 1 calc R . .
H105 H 0.8234 0.0545 -0.1093 0.197 Uiso 1 1 calc R . .
C85 C 0.7235(8) 0.0954(4) -0.1502(6) 0.143(5) Uani 1 1 d . . .
H106 H 0.7671 0.1159 -0.1484 0.171 Uiso 1 1 calc R . .
H107 H 0.6677 0.0989 -0.1943 0.171 Uiso 1 1 calc R . .
O28 O 0.6991(6) 0.0926(2) -0.0780(5) 0.140(3) Uani 1 1 d . . .
C86 C 0.6427(11) 0.1235(5) -0.0672(10) 0.169(6) Uani 1 1 d U . .
O29 O 0.6211(10) 0.1479(3) -0.1112(7) 0.242(7) Uani 1 1 d U . .
C87 C 0.6211(9) 0.1148(4) 0.0144(7) 0.166(5) Uani 1 1 d U . .
H108 H 0.6484 0.0911 0.0344 0.249 Uiso 1 1 calc R . .
H109 H 0.5541 0.1139 0.0059 0.249 Uiso 1 1 calc R . .
H110 H 0.6479 0.1342 0.0513 0.249 Uiso 1 1 calc R . .
C88 C 0.6135(17) 0.2208(11) -0.2503(15) 0.42(2) Uani 1 1 d DU . .
H111 H 0.5788 0.1988 -0.2440 0.636 Uiso 1 1 calc R . .
H112 H 0.6496 0.2153 -0.2855 0.636 Uiso 1 1 calc R . .
H113 H 0.5702 0.2408 -0.2711 0.636 Uiso 1 1 calc R . .
C89 C 0.6812(17) 0.2326(7) -0.1697(15) 0.358(19) Uani 1 1 d DU . .
H114 H 0.6440 0.2375 -0.1344 0.429 Uiso 1 1 calc R . .
H115 H 0.7230 0.2118 -0.1485 0.429 Uiso 1 1 calc R . .
O30 O 0.7414(9) 0.2675(5) -0.1721(7) 0.249(7) Uani 1 1 d . . .
C90 C 0.8129(12) 0.2805(6) -0.1171(8) 0.173(6) Uani 1 1 d . . .
O31 O 0.8431(8) 0.2622(3) -0.0587(4) 0.183(4) Uani 1 1 d . . .
C91 C 0.8602(9) 0.3153(4) -0.1354(7) 0.153(5) Uani 1 1 d . . .
H116 H 0.8257 0.3244 -0.1860 0.229 Uiso 1 1 calc R . .
H117 H 0.9236 0.3093 -0.1348 0.229 Uiso 1 1 calc R . .
H118 H 0.8616 0.3342 -0.0970 0.229 Uiso 1 1 calc R . .
O32 O 0.827(3) 0.4735(9) -0.2265(15) 0.490(15) Uiso 1 1 d D . .
C92 C 0.770(3) 0.4778(12) -0.181(3) 0.74(5) Uiso 1 1 d D . .
H119 H 0.7051 0.4716 -0.2092 0.891 Uiso 1 1 calc R . .
H120 H 0.7717 0.5034 -0.1622 0.891 Uiso 1 1 calc R . .
C93 C 0.806(4) 0.4513(14) -0.113(2) 0.64(4) Uiso 1 1 d D . .
H121 H 0.8354 0.4652 -0.0657 0.766 Uiso 1 1 calc R . .
H122 H 0.7552 0.4364 -0.1053 0.766 Uiso 1 1 calc R . .
C94 C 0.876(2) 0.4272(8) -0.132(2) 0.420(19) Uiso 1 1 d D . .
H123 H 0.8600 0.4009 -0.1293 0.505 Uiso 1 1 calc R . .
H124 H 0.9385 0.4317 -0.0973 0.505 Uiso 1 1 calc R . .
C95 C 0.870(3) 0.4381(12) -0.215(2) 0.56(3) Uiso 1 1 d D . .
H125 H 0.9328 0.4393 -0.2215 0.668 Uiso 1 1 calc R . .
H126 H 0.8329 0.4201 -0.2518 0.668 Uiso 1 1 calc R . .

loop_
_atom_site_aniso_label
_atom_site_aniso_U_11
_atom_site_aniso_U_22
_atom_site_aniso_U_33
_atom_site_aniso_U_23
_atom_site_aniso_U_13
_atom_site_aniso_U_12
Zn1 0.0583(4) 0.0622(4) 0.0326(3) -0.0035(3) 0.0026(3) 0.0002(3)
Zn2 0.0545(4) 0.0654(4) 0.0302(3) -0.0025(3) 0.0008(3) 0.0028(3)
Zn3 0.0793(5) 0.0657(5) 0.0359(4) 0.0025(3) 0.0022(4) 0.0100(4)
Zn4 0.0505(4) 0.0639(4) 0.0384(4) -0.0002(3) 0.0020(3) 0.0040(3)
Zn5 0.0574(4) 0.0794(5) 0.0323(4) 0.0020(3) 0.0009(3) 0.0095(4)
Zn6 0.0583(4) 0.0710(5) 0.0413(4) -0.0055(3) 0.0036(3) 0.0030(4)
Zn7 0.0513(4) 0.0789(5) 0.0477(4) -0.0020(4) 0.0043(3) 0.0063(4)
N1 0.068(3) 0.062(3) 0.034(3) -0.001(2) 0.003(2) -0.006(3)
C1 0.058(4) 0.075(4) 0.032(3) -0.001(3) -0.001(3) -0.004(3)
C2 0.078(4) 0.063(4) 0.038(3) -0.006(3) 0.005(3) -0.011(3)
C3 0.071(4) 0.072(4) 0.036(3) -0.001(3) 0.004(3) -0.015(3)
C4 0.065(4) 0.075(4) 0.034(3) 0.000(3) 0.000(3) -0.007(3)
C5 0.061(4) 0.072(4) 0.034(3) 0.000(3) 0.002(3) 0.000(3)
C6 0.060(4) 0.069(4) 0.030(3) -0.003(3) 0.003(3) -0.005(3)
N2 0.057(3) 0.066(3) 0.032(2) -0.006(2) 0.001(2) -0.002(3)
C7 0.054(4) 0.070(4) 0.033(3) -0.003(3) -0.002(3) 0.002(3)
C8 0.047(3) 0.065(4) 0.033(3) -0.001(3) 0.001(3) -0.003(3)
C9 0.054(3) 0.060(4) 0.034(3) 0.000(3) 0.006(3) -0.003(3)
C10 0.046(3) 0.060(3) 0.031(3) 0.000(2) -0.001(2) -0.004(3)
C11 0.050(3) 0.064(4) 0.034(3) -0.003(3) 0.003(3) 0.000(3)
C12 0.054(4) 0.069(4) 0.039(3) -0.002(3) 0.004(3) 0.010(3)
C13 0.050(4) 0.079(4) 0.039(3) 0.002(3) -0.001(3) 0.000(3)
O1 0.050(2) 0.066(2) 0.037(2) -0.0077(18) -0.0022(18) 0.003(2)
O2 0.047(2) 0.067(2) 0.0294(19) -0.0016(17) -0.0058(17) 0.0024(18)
C14 0.048(3) 0.066(4) 0.041(3) 0.000(3) 0.005(3) 0.002(3)
N3 0.055(3) 0.064(3) 0.032(2) -0.003(2) 0.005(2) 0.000(2)
C15 0.056(4) 0.069(4) 0.036(3) -0.005(3) 0.006(3) -0.003(3)
C16 0.064(4) 0.064(4) 0.041(3) -0.002(3) 0.005(3) 0.002(3)
C17 0.068(4) 0.066(4) 0.045(4) -0.006(3) 0.009(3) -0.002(3)
C18 0.077(5) 0.079(5) 0.041(4) -0.010(3) 0.013(3) 0.001(4)
C19 0.072(4) 0.073(4) 0.034(3) -0.004(3) 0.006(3) 0.000(3)
C20 0.063(4) 0.067(4) 0.034(3) -0.003(3) 0.003(3) 0.001(3)
N4 0.058(3) 0.071(3) 0.033(3) -0.003(2) 0.004(2) 0.003(3)
C21 0.078(5) 0.077(4) 0.030(3) -0.003(3) 0.010(3) 0.009(4)
C22 0.090(5) 0.073(4) 0.034(3) 0.002(3) 0.014(3) 0.001(4)
C23 0.067(4) 0.071(4) 0.028(3) 0.000(3) 0.002(3) 0.002(3)
C24 0.071(4) 0.071(4) 0.033(3) 0.002(3) 0.009(3) 0.006(3)
C25 0.101(6) 0.069(4) 0.035(3) 0.003(3) 0.008(3) 0.006(4)
C26 0.153(8) 0.075(5) 0.046(4) 0.007(3) 0.044(5) 0.007(5)
C27 0.126(7) 0.078(5) 0.042(4) 0.005(3) 0.034(4) 0.010(5)
O3 0.062(3) 0.069(3) 0.030(2) 0.0048(18) 0.0057(18) 0.006(2)
O4 0.070(3) 0.067(3) 0.034(2) 0.0006(18) 0.007(2) 0.006(2)
C28 0.111(6) 0.077(5) 0.039(4) 0.008(3) 0.016(4) 0.006(4)
N5 0.093(4) 0.066(3) 0.040(3) 0.004(3) 0.008(3) 0.011(3)
C29 0.100(6) 0.071(5) 0.052(4) 0.006(3) 0.013(4) 0.011(4)
C30 0.143(8) 0.077(5) 0.050(4) 0.014(4) 0.017(5) 0.022(5)
C31 0.126(7) 0.085(6) 0.068(5) 0.025(4) 0.025(5) 0.015(5)
C32 0.106(6) 0.067(5) 0.086(6) 0.011(4) 0.038(5) 0.010(4)
C33 0.087(5) 0.073(5) 0.059(4) 0.004(4) 0.020(4) 0.004(4)
C34 0.085(5) 0.068(4) 0.047(4) 0.009(3) 0.014(4) 0.011(4)
N6 0.078(4) 0.068(3) 0.045(3) 0.004(3) 0.011(3) 0.008(3)
C35 0.083(5) 0.066(4) 0.044(4) 0.000(3) 0.013(3) -0.002(4)
C36 0.076(4) 0.063(4) 0.046(4) 0.001(3) 0.011(3) -0.002(3)
C37 0.064(4) 0.074(4) 0.036(3) -0.003(3) 0.005(3) 0.001(3)
C38 0.065(4) 0.060(4) 0.041(3) -0.005(3) 0.009(3) 0.003(3)
C39 0.075(4) 0.066(4) 0.037(3) -0.005(3) 0.002(3) -0.002(3)
C40 0.088(5) 0.075(4) 0.044(4) -0.006(3) -0.003(4) -0.016(4)
C41 0.091(5) 0.069(4) 0.045(4) 0.002(3) 0.000(4) -0.013(4)
O5 0.063(3) 0.070(3) 0.035(2) -0.0017(19) -0.003(2) 0.002(2)
O6 0.059(2) 0.061(2) 0.038(2) -0.0028(18) -0.0002(19) -0.001(2)
C42 0.075(4) 0.069(4) 0.035(3) -0.008(3) -0.003(3) -0.008(3)
O7 0.087(3) 0.073(3) 0.032(2) -0.003(2) -0.010(2) -0.009(2)
C43 0.096(5) 0.071(4) 0.039(3) -0.005(3) -0.002(3) -0.007(4)
C44 0.111(6) 0.093(5) 0.040(4) -0.015(4) -0.013(4) 0.002(5)
C45 0.139(9) 0.170(10) 0.046(5) 0.004(5) 0.019(5) 0.008(7)
C46 0.223(16) 0.35(2) 0.051(6) -0.036(10) -0.014(8) 0.064(15)
O8 0.078(3) 0.069(3) 0.038(2) -0.001(2) -0.008(2) -0.003(2)
C47 0.066(4) 0.077(5) 0.045(4) -0.003(3) 0.000(3) -0.005(3)
C48 0.075(5) 0.085(5) 0.046(4) 0.003(3) -0.008(3) -0.010(4)
C49 0.073(5) 0.097(6) 0.060(4) 0.012(4) -0.011(4) -0.009(4)
C50 0.108(7) 0.119(7) 0.081(6) 0.034(5) -0.023(5) -0.017(6)
O9 0.097(4) 0.064(3) 0.047(3) -0.007(2) 0.019(2) 0.005(2)
C51 0.082(5) 0.073(4) 0.056(4) 0.008(3) 0.025(4) 0.011(4)
C52 0.110(6) 0.067(5) 0.079(5) 0.000(4) 0.041(5) 0.012(4)
C53 0.206(14) 0.121(9) 0.185(13) 0.039(9) 0.144(12) 0.035(9)
C54 0.43(3) 0.176(15) 0.127(13) 0.007(11) -0.009(17) 0.093(18)
O10 0.098(4) 0.080(3) 0.038(2) -0.013(2) 0.012(2) 0.007(3)
C55 0.117(7) 0.126(7) 0.057(5) -0.016(5) 0.008(5) 0.000(6)
C56 0.113(8) 0.146(9) 0.091(7) -0.053(6) 0.028(6) -0.040(7)
C57 0.30(2) 0.247(19) 0.150(13) -0.114(13) 0.121(14) -0.106(17)
C58 0.64(6) 0.55(5) 0.29(3) -0.26(3) 0.23(4) -0.40(5)
O11 0.148(6) 0.095(4) 0.093(5) 0.031(4) 0.011(4) 0.015(4)
C59 0.168(11) 0.148(10) 0.075(7) 0.018(6) 0.031(7) 0.025(8)
C60 0.210(14) 0.190(12) 0.087(7) 0.047(8) 0.053(9) 0.119(11)
C61 0.125(9) 0.178(11) 0.066(6) 0.011(6) 0.007(6) 0.073(8)
C62 0.133(13) 0.43(3) 0.24(2) 0.00(2) 0.005(13) 0.133(17)
O12 0.151(6) 0.067(3) 0.093(4) 0.006(3) 0.042(4) 0.001(4)
C63 0.148(10) 0.087(7) 0.146(10) -0.002(6) 0.062(9) -0.022(7)
C64 0.102(11) 0.126(12) 0.141(14) -0.005(10) 0.028(10) 0.012(9)
C65 0.137(17) 0.45(5) 0.087(12) 0.05(2) 0.054(13) 0.12(2)
C66 0.20(3) 0.55(6) 0.43(5) 0.33(5) 0.23(3) 0.15(3)
O13 0.051(2) 0.070(3) 0.031(2) 0.0065(18) -0.0010(17) 0.0056(19)
O14 0.055(3) 0.083(3) 0.052(3) 0.016(2) 0.006(2) 0.007(2)
O15 0.054(3) 0.089(3) 0.058(3) 0.008(2) 0.003(2) 0.005(2)
C70 0.059(4) 0.091(5) 0.054(4) 0.007(4) 0.009(3) 0.003(4)
C71 0.074(5) 0.111(7) 0.116(7) 0.048(6) 0.033(5) 0.000(5)
O16 0.061(3) 0.097(4) 0.045(3) 0.003(2) -0.006(2) 0.008(3)
O17 0.060(3) 0.093(3) 0.056(3) -0.001(2) -0.002(2) 0.003(2)
C72 0.064(5) 0.102(6) 0.049(4) 0.007(4) -0.010(4) 0.011(4)
C73 0.060(5) 0.199(11) 0.075(6) 0.007(6) -0.024(4) 0.006(6)
O18 0.070(3) 0.086(3) 0.063(3) -0.018(2) 0.014(3) -0.001(3)
O19 0.072(3) 0.094(4) 0.077(3) -0.015(3) 0.026(3) 0.004(3)
C74 0.072(5) 0.100(6) 0.078(5) -0.022(5) 0.018(4) 0.006(5)
C75 0.117(8) 0.182(11) 0.184(12) -0.097(9) 0.087(9) -0.020(8)
O20 0.067(7) 0.094(8) 0.034(5) 0.004(5) 0.003(4) 0.004(6)
O21 0.055(6) 0.109(7) 0.035(5) 0.004(5) -0.001(5) -0.003(5)
C76 0.080(13) 0.092(16) 0.071(15) 0.013(11) 0.035(12) 0.004(11)
C77 0.076(11) 0.086(12) 0.052(8) 0.002(11) 0.027(8) -0.003(11)
O22 0.071(9) 0.068(8) 0.056(10) 0.016(6) 0.020(8) 0.005(6)
O23 0.083(8) 0.099(10) 0.051(7) 0.010(6) 0.010(6) 0.013(7)
C78 0.077(13) 0.051(10) 0.050(11) -0.001(8) 0.024(10) -0.009(9)
C79 0.066(11) 0.095(15) 0.055(10) 0.004(12) 0.017(8) 0.007(13)
O24 0.063(3) 0.097(4) 0.047(3) -0.018(2) 0.006(2) -0.010(3)
O25 0.058(3) 0.078(3) 0.048(3) -0.002(2) 0.001(2) 0.003(2)
C80 0.057(4) 0.120(7) 0.046(4) -0.021(4) 0.000(3) -0.009(4)
C81 0.087(7) 0.279(17) 0.243(15) -0.193(14) 0.072(9) -0.074(9)
O26 0.074(3) 0.070(3) 0.050(3) -0.001(2) -0.002(2) 0.015(2)
O27 0.072(3) 0.075(3) 0.067(3) 0.015(2) 0.005(2) 0.018(2)
C82 0.064(4) 0.072(5) 0.055(4) -0.001(3) -0.001(3) 0.010(4)
C83 0.079(6) 0.083(6) 0.188(11) 0.026(6) 0.026(7) 0.020(5)
C84 0.096(7) 0.150(10) 0.159(11) -0.035(8) 0.054(7) -0.005(7)
C85 0.101(8) 0.231(15) 0.096(8) 0.008(9) 0.028(6) -0.055(9)
O28 0.165(7) 0.135(6) 0.128(6) -0.019(5) 0.055(6) -0.031(5)
C86 0.173(13) 0.151(12) 0.175(14) -0.059(11) 0.040(11) 0.016(10)
O29 0.325(15) 0.153(8) 0.196(11) 0.039(8) -0.004(10) 0.085(9)
C87 0.159(11) 0.232(14) 0.117(9) -0.032(9) 0.055(9) 0.029(10)
C88 0.18(2) 0.75(6) 0.35(3) -0.23(4) 0.09(2) -0.08(3)
C89 0.33(3) 0.29(3) 0.60(5) 0.05(3) 0.36(4) -0.04(2)
O30 0.149(9) 0.46(2) 0.138(9) 0.005(12) 0.047(8) 0.060(12)
C90 0.161(14) 0.27(2) 0.077(9) -0.024(11) 0.015(9) 0.020(14)
O31 0.291(13) 0.189(9) 0.065(5) 0.012(5) 0.046(6) -0.031(8)
C91 0.142(11) 0.183(13) 0.138(11) 0.055(9) 0.049(9) 0.039(10)

loop_
_atom_type_symbol
_atom_type_description
_atom_type_scat_dispersion_real
_atom_type_scat_dispersion_imag
_atom_type_scat_source
C C 0.0033 0.0016 'International Tables Vol C Tables 4.2.6.8 and 6.1.1.4'
H H 0.0000 0.0000 'International Tables Vol C Tables 4.2.6.8 and 6.1.1.4'
N N 0.0061 0.0033 'International Tables Vol C Tables 4.2.6.8 and 6.1.1.4'
O O 0.0106 0.0060 'International Tables Vol C Tables 4.2.6.8 and 6.1.1.4'
Zn Zn 0.2839 1.4301 'International Tables Vol C Tables 4.2.6.8 and 6.1.1.4'

loop_
_geom_angle_atom_site_label_1
_geom_angle_atom_site_label_2
_geom_angle_atom_site_label_3
_geom_angle
O22 Zn1 O20 35.5(5)
O22 Zn1 O6 85.5(4)
O20 Zn1 O6 116.9(3)
O22 Zn1 O1 91.8(4)
O20 Zn1 O1 102.8(3)
O6 Zn1 O1 97.76(18)
O22 Zn1 N2 128.0(4)
O20 Zn1 N2 94.6(3)
O6 Zn1 N2 146.21(19)
O1 Zn1 N2 86.23(18)
O22 Zn1 N1 118.7(4)
O20 Zn1 N1 103.3(3)
O6 Zn1 N1 84.42(19)
O1 Zn1 N1 149.46(19)
N2 Zn1 N1 76.1(2)
O24 Zn2 O2 104.85(18)
O24 Zn2 O3 106.3(2)
O2 Zn2 O3 97.78(16)
O24 Zn2 N3 102.8(2)
O2 Zn2 N3 87.02(17)
O3 Zn2 N3 148.02(19)
O24 Zn2 N4 100.9(2)
O2 Zn2 N4 151.97(18)
O3 Zn2 N4 85.41(18)
N3 Zn2 N4 76.47(19)
O26 Zn3 O5 104.1(2)
O26 Zn3 O4 106.49(19)
O5 Zn3 O4 98.89(17)
O26 Zn3 N5 97.9(2)
O5 Zn3 N5 154.6(2)
O4 Zn3 N5 86.7(2)
O26 Zn3 N6 99.8(2)
O5 Zn3 N6 86.78(19)
O4 Zn3 N6 150.8(2)
N5 Zn3 N6 77.0(2)
O13 Zn4 O14 114.01(19)
O13 Zn4 O2 119.70(17)
O14 Zn4 O2 113.97(19)
O13 Zn4 O1 115.21(17)
O14 Zn4 O1 109.12(19)
O2 Zn4 O1 79.98(17)
O13 Zn4 Zn7 36.95(12)
O14 Zn4 Zn7 77.24(15)
O2 Zn4 Zn7 139.29(11)
O1 Zn4 Zn7 135.56(13)
O13 Zn4 Zn5 34.36(12)
O14 Zn4 Zn5 123.18(14)
O2 Zn4 Zn5 88.14(13)
O1 Zn4 Zn5 126.53(13)
Zn7 Zn4 Zn5 56.35(5)
O13 Zn5 O16 121.3(2)
O13 Zn5 O3 120.64(17)
O16 Zn5 O3 107.4(2)
O13 Zn5 O4 117.53(17)
O16 Zn5 O4 101.5(2)
O3 Zn5 O4 79.80(18)
O13 Zn5 O25 74.75(16)
O16 Zn5 O25 84.11(18)
O3 Zn5 O25 78.99(17)
O4 Zn5 O25 158.78(16)
O13 Zn5 Zn7 40.66(13)
O16 Zn5 Zn7 80.68(18)
O3 Zn5 Zn7 144.20(12)
O4 Zn5 Zn7 133.90(12)
O25 Zn5 Zn7 66.98(11)
O13 Zn5 Zn4 34.30(12)
O16 Zn5 Zn4 128.52(16)
O3 Zn5 Zn4 89.23(13)
O4 Zn5 Zn4 129.61(12)
O25 Zn5 Zn4 50.92(10)
Zn7 Zn5 Zn4 61.04(7)
O13 Zn6 O18 119.7(2)
O13 Zn6 O5 118.92(18)
O18 Zn6 O5 109.9(2)
O13 Zn6 O6 116.12(17)
O18 Zn6 O6 104.8(2)
O5 Zn6 O6 79.87(17)
O13 Zn6 O27 73.24(17)
O18 Zn6 O27 82.9(2)
O5 Zn6 O27 80.37(17)
O6 Zn6 O27 160.21(17)
O13 Zn6 Zn7 40.05(13)
O18 Zn6 Zn7 80.28(16)
O5 Zn6 Zn7 136.29(12)
O6 Zn6 Zn7 140.35(13)
O27 Zn6 Zn7 58.22(13)
O13 Zn7 O19 115.9(2)
O13 Zn7 O17 117.6(2)
O19 Zn7 O17 108.6(2)
O13 Zn7 O15 112.75(18)
O19 Zn7 O15 98.2(2)
O17 Zn7 O15 101.0(2)
O13 Zn7 Zn5 39.57(11)
O19 Zn7 Zn5 134.73(17)
O17 Zn7 Zn5 78.08(18)
O15 Zn7 Zn5 125.10(15)
O13 Zn7 Zn6 39.01(12)
O19 Zn7 Zn6 77.60(17)
O17 Zn7 Zn6 129.28(16)
O15 Zn7 Zn6 128.51(14)
Zn5 Zn7 Zn6 65.81(7)
O13 Zn7 Zn4 35.93(12)
O19 Zn7 Zn4 124.73(16)
O17 Zn7 Zn4 126.51(16)
O15 Zn7 Zn4 76.84(14)
Zn5 Zn7 Zn4 62.61(7)
Zn6 Zn7 Zn4 65.59(8)
C42 N1 C1 119.0(5)
C42 N1 Zn1 129.6(4)
C1 N1 Zn1 110.8(4)
C6 C1 C2 120.0(6)
C6 C1 N1 115.5(5)
C2 C1 N1 124.4(6)
C3 C2 C1 119.3(6)
C3 C2 H1 120.4
C1 C2 H1 120.4
O7 C3 C2 123.3(6)
O7 C3 C4 116.5(5)
C2 C3 C4 120.2(6)
O8 C4 C5 124.3(6)
O8 C4 C3 114.6(5)
C5 C4 C3 121.1(6)
C4 C5 C6 119.1(6)
C4 C5 H2 120.5
C6 C5 H2 120.5
C1 C6 C5 120.3(5)
C1 C6 N2 115.4(5)
C5 C6 N2 124.2(6)
C7 N2 C6 121.1(5)
C7 N2 Zn1 127.6(4)
C6 N2 Zn1 110.8(4)
N2 C7 C8 126.5(6)
N2 C7 H3 116.8
C8 C7 H3 116.8
C9 C8 C13 119.0(5)
C9 C8 C7 124.5(6)
C13 C8 C7 116.5(5)
O1 C9 C8 124.2(5)
O1 C9 C10 116.3(5)
C8 C9 C10 119.5(6)
O2 C10 C11 124.5(5)
O2 C10 C9 115.5(5)
C11 C10 C9 120.0(5)
C10 C11 C12 119.6(5)
C10 C11 C14 124.8(5)
C12 C11 C14 115.6(5)
C13 C12 C11 119.9(6)
C13 C12 H4 120.0
C11 C12 H4 120.0
C12 C13 C8 122.0(5)
C12 C13 H5 119.0
C8 C13 H5 119.0
C9 O1 Zn4 110.5(3)
C9 O1 Zn1 128.2(3)
Zn4 O1 Zn1 121.3(2)
C10 O2 Zn4 110.8(3)
C10 O2 Zn2 127.7(4)
Zn4 O2 Zn2 121.48(19)
N3 C14 C11 125.7(6)
N3 C14 H6 117.1
C11 C14 H6 117.1
C14 N3 C15 121.4(5)
C14 N3 Zn2 127.4(4)
C15 N3 Zn2 110.9(4)
C20 C15 C16 120.3(5)
C20 C15 N3 115.8(6)
C16 C15 N3 123.9(5)
C17 C16 C15 119.6(6)
C17 C16 H7 120.2
C15 C16 H7 120.2
O9 C17 C16 124.7(6)
O9 C17 C18 115.9(6)
C16 C17 C18 119.3(6)
O10 C18 C19 124.1(6)
O10 C18 C17 115.4(6)
C19 C18 C17 120.4(6)
C18 C19 C20 120.4(6)
C18 C19 H8 119.8
C20 C19 H8 119.8
C19 C20 C15 119.9(6)
C19 C20 N4 124.8(5)
C15 C20 N4 115.3(5)
C21 N4 C20 120.7(5)
C21 N4 Zn2 128.5(5)
C20 N4 Zn2 110.4(4)
N4 C21 C22 126.3(6)
N4 C21 H9 116.9
C22 C21 H9 116.9
C23 C22 C27 119.2(6)
C23 C22 C21 123.8(6)
C27 C22 C21 117.0(6)
O3 C23 C22 124.1(6)
O3 C23 C24 115.9(5)
C22 C23 C24 119.9(6)
O4 C24 C25 125.0(6)
O4 C24 C23 116.0(5)
C25 C24 C23 119.0(6)
C24 C25 C26 119.6(6)
C24 C25 C28 124.5(6)
C26 C25 C28 115.8(6)
C27 C26 C25 120.6(7)
C27 C26 H10 119.7
C25 C26 H10 119.7
C26 C27 C22 121.6(7)
C26 C27 H11 119.2
C22 C27 H11 119.2
C23 O3 Zn5 109.7(4)
C23 O3 Zn2 130.1(4)
Zn5 O3 Zn2 119.9(2)
C24 O4 Zn3 127.5(4)
C24 O4 Zn5 109.7(4)
Zn3 O4 Zn5 122.7(2)
N5 C28 C25 124.3(6)
N5 C28 H12 117.9
C25 C28 H12 117.9
C28 N5 C29 121.1(6)
C28 N5 Zn3 128.5(5)
C29 N5 Zn3 109.8(4)
C30 C29 C34 120.7(7)
C30 C29 N5 123.7(7)
C34 C29 N5 115.7(6)
C31 C30 C29 120.0(8)
C31 C30 H13 120.0
C29 C30 H13 120.0
C30 C31 O11 123.0(8)
C30 C31 C32 120.0(7)
O11 C31 C32 116.9(8)
O12 C32 C33 124.4(8)
O12 C32 C31 115.6(7)
C33 C32 C31 120.0(7)
C32 C33 C34 120.0(7)
C32 C33 H14 120.0
C34 C33 H14 120.0
C29 C34 C33 119.1(6)
C29 C34 N6 115.4(6)
C33 C34 N6 125.5(6)
C35 N6 C34 122.2(6)
C35 N6 Zn3 127.7(5)
C34 N6 Zn3 110.0(4)
N6 C35 C36 125.3(6)
N6 C35 H15 117.4
C36 C35 H15 117.4
C41 C36 C37 118.7(6)
C41 C36 C35 117.8(6)
C37 C36 C35 123.5(6)
O5 C37 C36 125.0(6)
O5 C37 C38 114.8(6)
C36 C37 C38 120.1(6)
O6 C38 C39 124.3(6)
O6 C38 C37 117.0(5)
C39 C38 C37 118.7(6)
C38 C39 C40 119.3(6)
C38 C39 C42 123.3(6)
C40 C39 C42 117.2(6)
C41 C40 C39 121.4(6)
C41 C40 H16 119.3
C39 C40 H16 119.3
C40 C41 C36 121.7(7)
C40 C41 H17 119.1
C36 C41 H17 119.1
C37 O5 Zn3 128.7(4)
C37 O5 Zn6 110.5(4)
Zn3 O5 Zn6 120.7(2)
C38 O6 Zn6 109.3(4)
C38 O6 Zn1 130.8(4)
Zn6 O6 Zn1 119.4(2)
N1 C42 C39 125.5(6)
N1 C42 H18 117.2
C39 C42 H18 117.2
C3 O7 C43 117.9(5)
O7 C43 C44 108.2(6)
O7 C43 H19 110.1
C44 C43 H19 110.1
O7 C43 H20 110.1
C44 C43 H20 110.1
H19 C43 H20 108.4
C43 C44 C45 113.7(7)
C43 C44 H21 108.8
C45 C44 H21 108.8
C43 C44 H22 108.8
C45 C44 H22 108.8
H21 C44 H22 107.7
C44 C45 C46 104.6(9)
C44 C45 H23 110.8
C46 C45 H23 110.8
C44 C45 H24 110.8
C46 C45 H24 110.8
H23 C45 H24 108.9
C45 C46 H25 109.5
C45 C46 H26 109.5
H25 C46 H26 109.5
C45 C46 H27 109.5
H25 C46 H27 109.5
H26 C46 H27 109.5
C4 O8 C47 116.7(5)
O8 C47 C48 107.3(5)
O8 C47 H28 110.3
C48 C47 H28 110.3
O8 C47 H29 110.3
C48 C47 H29 110.3
H28 C47 H29 108.5
C49 C48 C47 112.3(5)
C49 C48 H30 109.1
C47 C48 H30 109.1
C49 C48 H31 109.1
C47 C48 H31 109.1
H30 C48 H31 107.9
C48 C49 C50 111.1(6)
C48 C49 H32 109.4
C50 C49 H32 109.4
C48 C49 H33 109.4
C50 C49 H33 109.4
H32 C49 H33 108.0
C49 C50 H34 109.5
C49 C50 H35 109.5
H34 C50 H35 109.5
C49 C50 H36 109.5
H34 C50 H36 109.5
H35 C50 H36 109.5
C17 O9 C51 117.7(5)
O9 C51 C52 106.4(6)
O9 C51 H37 110.4
C52 C51 H37 110.4
O9 C51 H38 110.4
C52 C51 H38 110.4
H37 C51 H38 108.6
C53 C52 C51 112.9(8)
C53 C52 H39 109.0
C51 C52 H39 109.0
C53 C52 H40 109.0
C51 C52 H40 109.0
H39 C52 H40 107.8
C54 C53 C52 119.6(13)
C54 C53 H41 107.4
C52 C53 H41 107.4
C54 C53 H42 107.4
C52 C53 H42 107.4
H41 C53 H42 106.9
C53 C54 H43 109.5
C53 C54 H44 109.5
H43 C54 H44 109.5
C53 C54 H45 109.5
H43 C54 H45 109.5
H44 C54 H45 109.5
C18 O10 C55 118.4(6)
O10 C55 C56 109.1(8)
O10 C55 H46 109.9
C56 C55 H46 109.9
O10 C55 H47 109.9
C56 C55 H47 109.9
H46 C55 H47 108.3
C57 C56 C55 107.0(9)
C57 C56 H48 110.3
C55 C56 H48 110.3
C57 C56 H49 110.3
C55 C56 H49 110.3
H48 C56 H49 108.6
C56 C57 C58 111.9(13)
C56 C57 H50 109.2
C58 C57 H50 109.2
C56 C57 H51 109.2
C58 C57 H51 109.2
H50 C57 H51 107.9
C57 C58 H52 109.5
C57 C58 H53 109.5
H52 C58 H53 109.5
C57 C58 H54 109.5
H52 C58 H54 109.5
H53 C58 H54 109.5
C31 O11 C59 118.3(8)
C60 C59 O11 110.7(10)
C60 C59 H55 109.5
O11 C59 H55 109.5
C60 C59 H56 109.5
O11 C59 H56 109.5
H55 C59 H56 108.1
C59 C60 C61 110.0(11)
C59 C60 H57 109.7
C61 C60 H57 109.7
C59 C60 H58 109.7
C61 C60 H58 109.7
H57 C60 H58 108.2
C62 C61 C60 112.9(10)
C62 C61 H59 109.0
C60 C61 H59 109.0
C62 C61 H60 109.0
C60 C61 H60 109.0
H59 C61 H60 107.8
C61 C62 H61 109.5
C61 C62 H62 109.5
H61 C62 H62 109.5
C61 C62 H63 109.5
H61 C62 H63 109.5
H62 C62 H63 109.5
C32 O12 C63 117.0(7)
C64 C63 C67 79.8(17)
C64 C63 O12 114.0(12)
C67 C63 O12 119.4(19)
C64 C63 H64 108.8
C67 C63 H64 29.2
O12 C63 H64 108.8
C64 C63 H65 108.8
C67 C63 H65 122.2
O12 C63 H65 108.8
H64 C63 H65 107.6
C64 C63 H66 126.8
C67 C63 H66 107.5
O12 C63 H66 107.5
H64 C63 H66 86.9
H65 C63 H66 23.1
C64 C63 H67 29.6
C67 C63 H67 107.5
O12 C63 H67 107.5
H64 C63 H67 134.8
H65 C63 H67 85.0
H66 C63 H67 107.0
C63 C64 C65 121.1(14)
C63 C64 H68 107.1
C65 C64 H68 107.1
C63 C64 H69 107.1
C65 C64 H69 107.1
H68 C64 H69 106.8
C66 C65 C64 108(2)
C66 C65 H70 110.0
C64 C65 H70 110.0
C66 C65 H71 110.0
C64 C65 H71 110.0
H70 C65 H71 108.4
C65 C66 H72 109.5
C65 C66 H73 109.5
H72 C66 H73 109.5
C65 C66 H74 109.5
H72 C66 H74 109.5
H73 C66 H74 109.5
C63 C67 C68 111(3)
C63 C67 H75 109.5
C68 C67 H75 109.5
C63 C67 H76 109.5
C68 C67 H76 109.5
H75 C67 H76 108.1
C67 C68 C69 125(5)
C67 C68 H77 106.1
C69 C68 H77 106.1
C67 C68 H78 106.1
C69 C68 H78 106.1
H77 C68 H78 106.3
C68 C69 H79 109.5
C68 C69 H80 109.5
H79 C69 H80 109.5
C68 C69 H81 109.5
H79 C69 H81 109.5
H80 C69 H81 109.5
Zn4 O13 Zn5 111.3(2)
Zn4 O13 Zn6 119.52(19)
Zn5 O13 Zn6 115.1(2)
Zn4 O13 Zn7 107.1(2)
Zn5 O13 Zn7 99.77(17)
Zn6 O13 Zn7 100.95(19)
C70 O14 Zn4 130.0(5)
C70 O15 Zn7 129.7(5)
O14 C70 O15 125.9(7)
O14 C70 C71 116.6(7)
O15 C70 C71 117.5(7)
C70 C71 H82 109.5
C70 C71 H83 109.5
H82 C71 H83 109.5
C70 C71 H84 109.5
H82 C71 H84 109.5
H83 C71 H84 109.5
C72 O16 Zn5 125.3(4)
C72 O17 Zn7 128.9(5)
O16 C72 O17 127.0(6)
O16 C72 C73 116.9(7)
O17 C72 C73 116.1(8)
C72 C73 H85 109.5
C72 C73 H86 109.5
H85 C73 H86 109.5
C72 C73 H87 109.5
H85 C73 H87 109.5
H86 C73 H87 109.5
C74 O18 Zn6 125.6(5)
C74 O19 Zn7 129.5(5)
O18 C74 O19 126.8(7)
O18 C74 C75 116.2(8)
O19 C74 C75 117.0(8)
C74 C75 H88 109.5
C74 C75 H89 109.5
H88 C75 H89 109.5
C74 C75 H90 109.5
H88 C75 H90 109.5
H89 C75 H90 109.5
C76 O20 Zn1 106.1(14)
O20 C76 O21 126(3)
O20 C76 C77 118(2)
O21 C76 C77 114(2)
C76 C77 H91 109.5
C76 C77 H92 109.5
H91 C77 H92 109.5
C76 C77 H93 109.5
H91 C77 H93 109.5
H92 C77 H93 109.5
C78 O22 Zn1 119.4(15)
O23 C78 O22 121(3)
O23 C78 C79 125(2)
O22 C78 C79 111(2)
C78 C79 H94 109.5
C78 C79 H95 109.5
H94 C79 H95 109.5
C78 C79 H96 109.5
H94 C79 H96 109.5
H95 C79 H96 109.5
C80 O24 Zn2 110.0(5)
C80 O25 Zn5 135.4(5)
O24 C80 O25 123.8(7)
O24 C80 C81 119.9(7)
O25 C80 C81 116.2(8)
C80 C81 H97 109.5
C80 C81 H98 109.5
H97 C81 H98 109.5
C80 C81 H99 109.5
H97 C81 H99 109.5
H98 C81 H99 109.5
C82 O26 Zn3 112.6(4)
C82 O27 Zn6 135.9(5)
O26 C82 O27 122.7(7)
O26 C82 C83 119.0(7)
O27 C82 C83 118.3(8)
C82 C83 H100 109.5
C82 C83 H101 109.5
H100 C83 H101 109.5
C82 C83 H102 109.5
H100 C83 H102 109.5
H101 C83 H102 109.5
C85 C84 H103 109.5
C85 C84 H104 109.5
H103 C84 H104 109.5
C85 C84 H105 109.5
H103 C84 H105 109.5
H104 C84 H105 109.5
O28 C85 C84 102.6(10)
O28 C85 H106 111.2
C84 C85 H106 111.2
O28 C85 H107 111.2
C84 C85 H107 111.2
H106 C85 H107 109.2
C86 O28 C85 112.2(12)
O29 C86 O28 122.8(17)
O29 C86 C87 132.5(16)
O28 C86 C87 104.7(13)
C86 C87 H108 109.5
C86 C87 H109 109.5
H108 C87 H109 109.5
C86 C87 H110 109.5
H108 C87 H110 109.5
H109 C87 H110 109.5
C89 C88 H111 109.5
C89 C88 H112 109.5
H111 C88 H112 109.5
C89 C88 H113 109.5
H111 C88 H113 109.5
H112 C88 H113 109.5
O30 C89 C88 114(2)
O30 C89 H114 108.6
C88 C89 H114 108.6
O30 C89 H115 108.6
C88 C89 H115 108.6
H114 C89 H115 107.6
C90 O30 C89 128.1(18)
O31 C90 O30 118(2)
O31 C90 C91 123.9(15)
O30 C90 C91 117.2(16)
C90 C91 H116 109.5
C90 C91 H117 109.5
H116 C91 H117 109.5
C90 C91 H118 109.5
H116 C91 H118 109.5
H117 C91 H118 109.5
C92 O32 C95 110.6(16)
O32 C92 C93 106.1(13)
O32 C92 H119 110.5
C93 C92 H119 110.5
O32 C92 H120 110.5
C93 C92 H120 110.5
H119 C92 H120 108.7
C94 C93 C92 107.0(11)
C94 C93 H121 110.3
C92 C93 H121 110.3
C94 C93 H122 110.3
C92 C93 H122 110.3
H121 C93 H122 108.6
C93 C94 C95 104.0(11)
C93 C94 H123 111.0
C95 C94 H123 111.0
C93 C94 H124 111.0
C95 C94 H124 111.0
H123 C94 H124 109.0
O32 C95 C94 105.5(13)
O32 C95 H125 110.6
C94 C95 H125 110.6
O32 C95 H126 110.6
C94 C95 H126 110.6
H125 C95 H126 108.8

loop_
_geom_bond_atom_site_label_1
_geom_bond_atom_site_label_2
_geom_bond_distance
Zn1 O22 1.967(14)
Zn1 O20 1.994(11)
Zn1 O6 2.056(4)
Zn1 O1 2.060(4)
Zn1 N2 2.109(5)
Zn1 N1 2.116(5)
Zn2 O24 1.985(5)
Zn2 O2 2.031(4)
Zn2 O3 2.038(4)
Zn2 N3 2.108(5)
Zn2 N4 2.117(5)
Zn3 O26 1.992(5)
Zn3 O5 1.998(4)
Zn3 O4 2.030(4)
Zn3 N5 2.080(6)
Zn3 N6 2.117(6)
Zn4 O13 1.911(4)
Zn4 O14 1.954(5)
Zn4 O2 2.019(4)
Zn4 O1 2.029(4)
Zn4 Zn7 3.113(3)
Zn4 Zn5 3.159(3)
Zn5 O13 1.914(4)
Zn5 O16 1.974(5)
Zn5 O3 2.030(4)
Zn5 O4 2.034(5)
Zn5 O25 2.429(5)
Zn5 Zn7 2.961(3)
Zn6 O13 1.915(4)
Zn6 O18 1.969(5)
Zn6 O5 2.020(5)
Zn6 O6 2.026(4)
Zn6 O27 2.441(5)
Zn6 Zn7 2.988(3)
Zn7 O13 1.958(5)
Zn7 O19 1.959(5)
Zn7 O17 1.960(5)
Zn7 O15 1.970(5)
N1 C42 1.279(8)
N1 C1 1.411(7)
C1 C6 1.387(9)
C1 C2 1.401(8)
C2 C3 1.387(9)
C2 H1 0.9500
C3 O7 1.366(7)
C3 C4 1.390(9)
C4 O8 1.370(7)
C4 C5 1.372(8)
C5 C6 1.403(8)
C5 H2 0.9500
C6 N2 1.417(7)
N2 C7 1.265(8)
C7 C8 1.436(8)
C7 H3 0.9500
C8 C9 1.392(8)
C8 C13 1.408(9)
C9 O1 1.329(7)
C9 C10 1.434(8)
C10 O2 1.341(6)
C10 C11 1.383(8)
C11 C12 1.422(8)
C11 C14 1.439(8)
C12 C13 1.355(8)
C12 H4 0.9500
C13 H5 0.9500
C14 N3 1.271(7)
C14 H6 0.9500
N3 C15 1.418(7)
C15 C20 1.391(8)
C15 C16 1.402(8)
C16 C17 1.389(8)
C16 H7 0.9500
C17 O9 1.358(8)
C17 C18 1.408(9)
C18 O10 1.360(7)
C18 C19 1.377(9)
C19 C20 1.382(8)
C19 H8 0.9500
C20 N4 1.418(8)
N4 C21 1.259(8)
C21 C22 1.439(9)
C21 H9 0.9500
C22 C23 1.390(9)
C22 C27 1.421(9)
C23 O3 1.329(7)
C23 C24 1.448(9)
C24 O4 1.318(7)
C24 C25 1.401(9)
C25 C26 1.424(10)
C25 C28 1.432(9)
C26 C27 1.351(10)
C26 H10 0.9500
C27 H11 0.9500
C28 N5 1.288(8)
C28 H12 0.9500
N5 C29 1.419(9)
C29 C30 1.378(9)
C29 C34 1.389(9)
C30 C31 1.369(11)
C30 H13 0.9500
C31 O11 1.385(9)
C31 C32 1.395(11)
C32 O12 1.355(9)
C32 C33 1.377(10)
C33 C34 1.392(9)
C33 H14 0.9500
C34 N6 1.414(8)
N6 C35 1.289(8)
C35 C36 1.437(9)
C35 H15 0.9500
C36 C41 1.391(9)
C36 C37 1.406(9)
C37 O5 1.341(7)
C37 C38 1.433(8)
C38 O6 1.324(7)
C38 C39 1.395(8)
C39 C40 1.410(9)
C39 C42 1.446(8)
C40 C41 1.343(9)
C40 H16 0.9500
C41 H17 0.9500
C42 H18 0.9500
O7 C43 1.427(8)
C43 C44 1.498(8)
C43 H19 0.9900
C43 H20 0.9900
C44 C45 1.510(12)
C44 H21 0.9900
C44 H22 0.9900
C45 C46 1.590(14)
C45 H23 0.9900
C45 H24 0.9900
C46 H25 0.9800
C46 H26 0.9800
C46 H27 0.9800
O8 C47 1.421(8)
C47 C48 1.529(8)
C47 H28 0.9900
C47 H29 0.9900
C48 C49 1.516(10)
C48 H30 0.9900
C48 H31 0.9900
C49 C50 1.523(9)
C49 H32 0.9900
C49 H33 0.9900
C50 H34 0.9800
C50 H35 0.9800
C50 H36 0.9800
O9 C51 1.433(7)
C51 C52 1.506(9)
C51 H37 0.9900
C51 H38 0.9900
C52 C53 1.474(13)
C52 H39 0.9900
C52 H40 0.9900
C53 C54 1.419(19)
C53 H41 0.9900
C53 H42 0.9900
C54 H43 0.9800
C54 H44 0.9800
C54 H45 0.9800
O10 C55 1.472(9)
C55 C56 1.507(11)
C55 H46 0.9900
C55 H47 0.9900
C56 C57 1.448(17)
C56 H48 0.9900
C56 H49 0.9900
C57 C58 1.69(3)
C57 H50 0.9900
C57 H51 0.9900
C58 H52 0.9800
C58 H53 0.9800
C58 H54 0.9800
O11 C59 1.503(12)
C59 C60 1.459(13)
C59 H55 0.9900
C59 H56 0.9900
C60 C61 1.693(17)
C60 H57 0.9900
C60 H58 0.9900
C61 C62 1.50(2)
C61 H59 0.9900
C61 H60 0.9900
C62 H61 0.9800
C62 H62 0.9800
C62 H63 0.9800
O12 C63 1.418(12)
C63 C64 1.366(16)
C63 C67 1.38(4)
C63 H64 0.9900
C63 H65 0.9900
C63 H66 0.9900
C63 H67 0.9900
C64 C65 1.553(16)
C64 H68 0.9900
C64 H69 0.9900
C65 C66 1.551(19)
C65 H70 0.9900
C65 H71 0.9900
C66 H72 0.9800
C66 H73 0.9800
C66 H74 0.9800
C67 C68 1.490(19)
C67 H75 0.9900
C67 H76 0.9900
C68 C69 1.52(2)
C68 H77 0.9900
C68 H78 0.9900
C69 H79 0.9800
C69 H80 0.9800
C69 H81 0.9800
O14 C70 1.252(8)
O15 C70 1.259(8)
C70 C71 1.492(10)
C71 H82 0.9800
C71 H83 0.9800
C71 H84 0.9800
O16 C72 1.239(9)
O17 C72 1.261(9)
C72 C73 1.524(10)
C73 H85 0.9800
C73 H86 0.9800
C73 H87 0.9800
O18 C74 1.244(9)
O19 C74 1.256(9)
C74 C75 1.524(11)
C75 H88 0.9800
C75 H89 0.9800
C75 H90 0.9800
O20 C76 1.22(3)
O21 C76 1.24(2)
C76 C77 1.57(4)
C77 H91 0.9800
C77 H92 0.9800
C77 H93 0.9800
O22 C78 1.27(3)
O23 C78 1.25(3)
C78 C79 1.50(5)
C79 H94 0.9800
C79 H95 0.9800
C79 H96 0.9800
O24 C80 1.242(8)
O25 C80 1.258(8)
C80 C81 1.470(11)
C81 H97 0.9800
C81 H98 0.9800
C81 H99 0.9800
O26 C82 1.259(8)
O27 C82 1.261(8)
C82 C83 1.494(11)
C83 H100 0.9800
C83 H101 0.9800
C83 H102 0.9800
C84 C85 1.554(15)
C84 H103 0.9800
C84 H104 0.9800
C84 H105 0.9800
C85 O28 1.477(12)
C85 H106 0.9900
C85 H107 0.9900
O28 C86 1.462(15)
C86 O29 1.180(18)
C86 C87 1.65(2)
C87 H108 0.9800
C87 H109 0.9800
C87 H110 0.9800
C88 C89 1.589(18)
C88 H111 0.9800
C88 H112 0.9800
C88 H113 0.9800
C89 O30 1.57(2)
C89 H114 0.9900
C89 H115 0.9900
O30 C90 1.330(17)
C90 O31 1.230(17)
C90 C91 1.54(2)
C91 H116 0.9800
C91 H117 0.9800
C91 H118 0.9800
O32 C92 1.384(18)
O32 C95 1.431(18)
C92 C93 1.535(18)
C92 H119 0.9900
C92 H120 0.9900
C93 C94 1.488(17)
C93 H121 0.9900
C93 H122 0.9900
C94 C95 1.544(17)
C94 H123 0.9900
C94 H124 0.9900
C95 H125 0.9900
C95 H126 0.9900

loop_
_geom_torsion_atom_site_label_1
_geom_torsion_atom_site_label_2
_geom_torsion_atom_site_label_3
_geom_torsion_atom_site_label_4
_geom_torsion
O14 Zn4 Zn5 O13 84.5(3)
O2 Zn4 Zn5 O13 -157.8(2)
O1 Zn4 Zn5 O13 -81.7(3)
Zn7 Zn4 Zn5 O13 43.3(2)
O13 Zn4 Zn5 O16 -90.7(3)
O14 Zn4 Zn5 O16 -6.2(3)
O2 Zn4 Zn5 O16 111.5(2)
O1 Zn4 Zn5 O16 -172.4(2)
Zn7 Zn4 Zn5 O16 -47.4(2)
O13 Zn4 Zn5 O3 157.5(2)
O14 Zn4 Zn5 O3 -117.9(2)
O2 Zn4 Zn5 O3 -0.27(16)
O1 Zn4 Zn5 O3 75.8(2)
Zn7 Zn4 Zn5 O3 -159.14(12)
O13 Zn4 Zn5 O4 81.5(3)
O14 Zn4 Zn5 O4 166.0(2)
O2 Zn4 Zn5 O4 -76.3(2)
O1 Zn4 Zn5 O4 -0.3(2)
Zn7 Zn4 Zn5 O4 124.80(17)
O13 Zn4 Zn5 O25 -126.1(3)
O14 Zn4 Zn5 O25 -41.5(2)
O2 Zn4 Zn5 O25 76.14(19)
O1 Zn4 Zn5 O25 152.2(2)
Zn7 Zn4 Zn5 O25 -82.74(15)
O13 Zn4 Zn5 Zn7 -43.3(2)
O14 Zn4 Zn5 Zn7 41.20(17)
O2 Zn4 Zn5 Zn7 158.87(11)
O1 Zn4 Zn5 Zn7 -125.05(16)
O16 Zn5 Zn7 O13 -179.3(2)
O3 Zn5 Zn7 O13 73.9(3)
O4 Zn5 Zn7 O13 -82.2(2)
O25 Zn5 Zn7 O13 93.2(2)
Zn4 Zn5 Zn7 O13 36.41(18)
O13 Zn5 Zn7 O19 76.5(3)
O16 Zn5 Zn7 O19 -102.7(3)
O3 Zn5 Zn7 O19 150.4(3)
O4 Zn5 Zn7 O19 -5.7(3)
O25 Zn5 Zn7 O19 169.7(2)
Zn4 Zn5 Zn7 O19 113.0(2)
O13 Zn5 Zn7 O17 -179.0(2)
O16 Zn5 Zn7 O17 1.7(2)
O3 Zn5 Zn7 O17 -105.1(2)
O4 Zn5 Zn7 O17 98.8(2)
O25 Zn5 Zn7 O17 -85.79(18)
Zn4 Zn5 Zn7 O17 -142.58(15)
O13 Zn5 Zn7 O15 -83.8(2)
O16 Zn5 Zn7 O15 97.0(2)
O3 Zn5 Zn7 O15 -9.9(2)
O4 Zn5 Zn7 O15 -166.0(2)
O25 Zn5 Zn7 O15 9.44(18)
Zn4 Zn5 Zn7 O15 -47.36(16)
O13 Zn5 Zn7 Zn6 37.47(19)
O16 Zn5 Zn7 Zn6 -141.80(15)
O3 Zn5 Zn7 Zn6 111.4(2)
O4 Zn5 Zn7 Zn6 -44.72(16)
O25 Zn5 Zn7 Zn6 130.68(11)
Zn4 Zn5 Zn7 Zn6 73.88(8)
O13 Zn5 Zn7 Zn4 -36.41(18)
O16 Zn5 Zn7 Zn4 144.31(15)
O3 Zn5 Zn7 Zn4 37.49(19)
O4 Zn5 Zn7 Zn4 -118.61(17)
O25 Zn5 Zn7 Zn4 56.79(11)
O18 Zn6 Zn7 O13 -170.3(2)
O5 Zn6 Zn7 O13 81.0(3)
O6 Zn6 Zn7 O13 -68.7(3)
O27 Zn6 Zn7 O13 102.1(2)
O13 Zn6 Zn7 O19 169.3(2)
O18 Zn6 Zn7 O19 -1.0(2)
O5 Zn6 Zn7 O19 -109.7(3)
O6 Zn6 Zn7 O19 100.6(3)
O27 Zn6 Zn7 O19 -88.6(2)
O13 Zn6 Zn7 O17 -86.7(3)
O18 Zn6 Zn7 O17 103.0(3)
O5 Zn6 Zn7 O17 -5.7(3)
O6 Zn6 Zn7 O17 -155.4(3)
O27 Zn6 Zn7 O17 15.4(2)
O13 Zn6 Zn7 O15 78.6(3)
O18 Zn6 Zn7 O15 -91.7(2)
O5 Zn6 Zn7 O15 159.6(3)
O6 Zn6 Zn7 O15 9.9(3)
O27 Zn6 Zn7 O15 -179.3(2)
O13 Zn6 Zn7 Zn5 -38.00(17)
O18 Zn6 Zn7 Zn5 151.72(15)
O5 Zn6 Zn7 Zn5 42.97(19)
O6 Zn6 Zn7 Zn5 -106.7(2)
O27 Zn6 Zn7 Zn5 64.11(15)
O13 Zn6 Zn7 Zn4 31.52(17)
O18 Zn6 Zn7 Zn4 -138.76(16)
O5 Zn6 Zn7 Zn4 112.49(19)
O6 Zn6 Zn7 Zn4 -37.18(19)
O27 Zn6 Zn7 Zn4 133.63(15)
O14 Zn4 Zn7 O13 174.3(2)
O2 Zn4 Zn7 O13 -73.7(3)
O1 Zn4 Zn7 O13 69.9(3)
Zn5 Zn4 Zn7 O13 -40.13(19)
O13 Zn4 Zn7 O19 -87.1(3)
O14 Zn4 Zn7 O19 87.2(2)
O2 Zn4 Zn7 O19 -160.8(3)
O1 Zn4 Zn7 O19 -17.2(3)
Zn5 Zn4 Zn7 O19 -127.2(2)
O13 Zn4 Zn7 O17 87.8(3)
O14 Zn4 Zn7 O17 -97.9(2)
O2 Zn4 Zn7 O17 14.2(3)
O1 Zn4 Zn7 O17 157.7(3)
Zn5 Zn4 Zn7 O17 47.7(2)
O13 Zn4 Zn7 O15 -178.0(2)
O14 Zn4 Zn7 O15 -3.76(19)
O2 Zn4 Zn7 O15 108.3(2)
O1 Zn4 Zn7 O15 -108.2(2)
Zn5 Zn4 Zn7 O15 141.82(14)
O13 Zn4 Zn7 Zn5 40.13(19)
O14 Zn4 Zn7 Zn5 -145.58(14)
O2 Zn4 Zn7 Zn5 -33.53(18)
O1 Zn4 Zn7 Zn5 110.02(19)
O13 Zn4 Zn7 Zn6 -34.11(19)
O14 Zn4 Zn7 Zn6 140.18(15)
O2 Zn4 Zn7 Zn6 -107.77(18)
O1 Zn4 Zn7 Zn6 35.78(18)
Zn5 Zn4 Zn7 Zn6 -74.24(6)
O22 Zn1 N1 C42 -91.7(8)
O20 Zn1 N1 C42 -126.3(7)
O6 Zn1 N1 C42 -9.9(6)
O1 Zn1 N1 C42 85.9(7)
N2 Zn1 N1 C42 142.3(7)
O22 Zn1 N1 C1 97.8(6)
O20 Zn1 N1 C1 63.3(5)
O6 Zn1 N1 C1 179.6(4)
O1 Zn1 N1 C1 -84.6(5)
N2 Zn1 N1 C1 -28.2(4)
C42 N1 C1 C6 -147.4(6)
Zn1 N1 C1 C6 24.2(7)
C42 N1 C1 C2 30.5(10)
Zn1 N1 C1 C2 -157.9(6)
C6 C1 C2 C3 -0.5(10)
N1 C1 C2 C3 -178.3(6)
C1 C2 C3 O7 -179.5(6)
C1 C2 C3 C4 1.0(10)
O7 C3 C4 O8 0.1(9)
C2 C3 C4 O8 179.5(6)
O7 C3 C4 C5 179.7(6)
C2 C3 C4 C5 -0.9(11)
O8 C4 C5 C6 179.7(6)
C3 C4 C5 C6 0.1(10)
C2 C1 C6 C5 -0.3(10)
N1 C1 C6 C5 177.8(6)
C2 C1 C6 N2 -177.8(6)
N1 C1 C6 N2 0.2(8)
C4 C5 C6 C1 0.4(10)
C4 C5 C6 N2 177.7(6)
C1 C6 N2 C7 147.5(6)
C5 C6 N2 C7 -29.9(10)
C1 C6 N2 Zn1 -24.6(7)
C5 C6 N2 Zn1 158.0(5)
O22 Zn1 N2 C7 101.1(8)
O20 Zn1 N2 C7 114.2(6)
O6 Zn1 N2 C7 -86.6(6)
O1 Zn1 N2 C7 11.7(6)
N1 Zn1 N2 C7 -143.2(6)
O22 Zn1 N2 C6 -87.4(7)
O20 Zn1 N2 C6 -74.3(5)
O6 Zn1 N2 C6 84.9(5)
O1 Zn1 N2 C6 -176.8(4)
N1 Zn1 N2 C6 28.3(4)
C6 N2 C7 C8 -175.2(6)
Zn1 N2 C7 C8 -4.5(10)
N2 C7 C8 C9 -2.4(11)
N2 C7 C8 C13 175.1(6)
C13 C8 C9 O1 177.5(6)
C7 C8 C9 O1 -5.0(10)
C13 C8 C9 C10 -1.0(9)
C7 C8 C9 C10 176.5(6)
O1 C9 C10 O2 -0.4(8)
C8 C9 C10 O2 178.2(5)
O1 C9 C10 C11 -179.1(5)
C8 C9 C10 C11 -0.4(9)
O2 C10 C11 C12 -176.7(5)
C9 C10 C11 C12 1.9(9)
O2 C10 C11 C14 5.3(10)
C9 C10 C11 C14 -176.2(6)
C10 C11 C12 C13 -1.9(9)
C14 C11 C12 C13 176.4(6)
C11 C12 C13 C8 0.4(10)
C9 C8 C13 C12 1.0(10)
C7 C8 C13 C12 -176.7(6)
C8 C9 O1 Zn4 -159.7(5)
C10 C9 O1 Zn4 18.9(6)
C8 C9 O1 Zn1 18.9(8)
C10 C9 O1 Zn1 -162.5(4)
O13 Zn4 O1 C9 -140.4(4)
O14 Zn4 O1 C9 89.9(4)
O2 Zn4 O1 C9 -22.2(4)
Zn7 Zn4 O1 C9 -179.0(3)
Zn5 Zn4 O1 C9 -102.3(4)
O13 Zn4 O1 Zn1 41.0(3)
O14 Zn4 O1 Zn1 -88.8(3)
O2 Zn4 O1 Zn1 159.2(3)
Zn7 Zn4 O1 Zn1 2.4(3)
Zn5 Zn4 O1 Zn1 79.1(3)
O22 Zn1 O1 C9 -146.7(6)
O20 Zn1 O1 C9 -112.5(5)
O6 Zn1 O1 C9 127.6(5)
N2 Zn1 O1 C9 -18.7(5)
N1 Zn1 O1 C9 35.4(6)
O22 Zn1 O1 Zn4 31.8(4)
O20 Zn1 O1 Zn4 65.9(4)
O6 Zn1 O1 Zn4 -54.0(3)
N2 Zn1 O1 Zn4 159.7(3)
N1 Zn1 O1 Zn4 -146.2(3)
C11 C10 O2 Zn4 160.2(5)
C9 C10 O2 Zn4 -18.4(6)
C11 C10 O2 Zn2 -19.8(8)
C9 C10 O2 Zn2 161.6(4)
O13 Zn4 O2 C10 135.4(3)
O14 Zn4 O2 C10 -84.6(4)
O1 Zn4 O2 C10 22.0(4)
Zn7 Zn4 O2 C10 177.0(3)
Zn5 Zn4 O2 C10 149.6(3)
O13 Zn4 O2 Zn2 -44.7(3)
O14 Zn4 O2 Zn2 95.4(2)
O1 Zn4 O2 Zn2 -158.1(2)
Zn7 Zn4 O2 Zn2 -3.0(3)
Zn5 Zn4 O2 Zn2 -30.4(2)
O24 Zn2 O2 C10 121.3(5)
O3 Zn2 O2 C10 -129.4(4)
N3 Zn2 O2 C10 18.8(4)
N4 Zn2 O2 C10 -34.6(7)
O24 Zn2 O2 Zn4 -58.7(3)
O3 Zn2 O2 Zn4 50.6(2)
N3 Zn2 O2 Zn4 -161.2(2)
N4 Zn2 O2 Zn4 145.4(3)
C10 C11 C14 N3 4.0(10)
C12 C11 C14 N3 -174.1(6)
C11 C14 N3 C15 175.6(6)
C11 C14 N3 Zn2 1.9(9)
O24 Zn2 N3 C14 -114.8(5)
O2 Zn2 N3 C14 -10.2(5)
O3 Zn2 N3 C14 89.7(6)
N4 Zn2 N3 C14 147.0(6)
O24 Zn2 N3 C15 70.9(4)
O2 Zn2 N3 C15 175.5(4)
O3 Zn2 N3 C15 -84.6(5)
N4 Zn2 N3 C15 -27.4(4)
C14 N3 C15 C20 -152.1(6)
Zn2 N3 C15 C20 22.6(7)
C14 N3 C15 C16 27.5(9)
Zn2 N3 C15 C16 -157.8(5)
C20 C15 C16 C17 -0.2(10)
N3 C15 C16 C17 -179.8(6)
C15 C16 C17 O9 -178.3(6)
C15 C16 C17 C18 -1.7(10)
O9 C17 C18 O10 -1.9(9)
C16 C17 C18 O10 -178.7(6)
O9 C17 C18 C19 -179.5(6)
C16 C17 C18 C19 3.6(11)
O10 C18 C19 C20 179.0(6)
C17 C18 C19 C20 -3.6(11)
C18 C19 C20 C15 1.6(10)
C18 C19 C20 N4 179.4(6)
C16 C15 C20 C19 0.3(10)
N3 C15 C20 C19 179.9(6)
C16 C15 C20 N4 -177.7(6)
N3 C15 C20 N4 1.9(8)
C19 C20 N4 C21 -29.3(10)
C15 C20 N4 C21 148.6(6)
C19 C20 N4 Zn2 156.8(6)
C15 C20 N4 Zn2 -25.3(7)
O24 Zn2 N4 C21 114.3(6)
O2 Zn2 N4 C21 -89.5(7)
O3 Zn2 N4 C21 8.5(6)
N3 Zn2 N4 C21 -145.0(6)
O24 Zn2 N4 C20 -72.5(4)
O2 Zn2 N4 C20 83.8(5)
O3 Zn2 N4 C20 -178.3(4)
N3 Zn2 N4 C20 28.3(4)
C20 N4 C21 C22 -174.5(6)
Zn2 N4 C21 C22 -1.8(10)
N4 C21 C22 C23 -3.6(12)
N4 C21 C22 C27 175.3(7)
C27 C22 C23 O3 177.9(6)
C21 C22 C23 O3 -3.1(11)
C27 C22 C23 C24 -0.7(10)
C21 C22 C23 C24 178.3(6)
O3 C23 C24 O4 1.4(8)
C22 C23 C24 O4 -179.9(6)
O3 C23 C24 C25 -178.6(6)
C22 C23 C24 C25 0.1(10)
O4 C24 C25 C26 -179.0(7)
C23 C24 C25 C26 1.0(11)
O4 C24 C25 C28 3.8(12)
C23 C24 C25 C28 -176.2(7)
C24 C25 C26 C27 -1.6(13)
C28 C25 C26 C27 175.8(8)
C25 C26 C27 C22 1.0(14)
C23 C22 C27 C26 0.1(12)
C21 C22 C27 C26 -178.9(8)
C22 C23 O3 Zn5 -158.5(6)
C24 C23 O3 Zn5 20.2(6)
C22 C23 O3 Zn2 15.3(9)
C24 C23 O3 Zn2 -166.1(4)
O13 Zn5 O3 C23 -140.7(4)
O16 Zn5 O3 C23 74.4(4)
O4 Zn5 O3 C23 -24.6(4)
O25 Zn5 O3 C23 154.6(4)
Zn7 Zn5 O3 C23 172.6(3)
Zn4 Zn5 O3 C23 -155.2(4)
O13 Zn5 O3 Zn2 44.8(3)
O16 Zn5 O3 Zn2 -100.1(2)
O4 Zn5 O3 Zn2 160.9(2)
O25 Zn5 O3 Zn2 -19.9(2)
Zn7 Zn5 O3 Zn2 -1.9(3)
Zn4 Zn5 O3 Zn2 30.31(19)
O24 Zn2 O3 C23 -115.1(5)
O2 Zn2 O3 C23 136.9(5)
N3 Zn2 O3 C23 40.0(6)
N4 Zn2 O3 C23 -15.1(5)
O24 Zn2 O3 Zn5 58.2(3)
O2 Zn2 O3 Zn5 -49.9(2)
N3 Zn2 O3 Zn5 -146.7(3)
N4 Zn2 O3 Zn5 158.1(2)
C25 C24 O4 Zn3 -19.6(9)
C23 C24 O4 Zn3 160.4(4)
C25 C24 O4 Zn5 157.8(6)
C23 C24 O4 Zn5 -22.2(6)
O26 Zn3 O4 C24 118.0(5)
O5 Zn3 O4 C24 -134.3(5)
N5 Zn3 O4 C24 20.7(5)
N6 Zn3 O4 C24 -35.0(7)
O26 Zn3 O4 Zn5 -59.1(3)
O5 Zn3 O4 Zn5 48.6(3)
N5 Zn3 O4 Zn5 -156.4(3)
N6 Zn3 O4 Zn5 148.0(3)
O13 Zn5 O4 C24 144.8(4)
O16 Zn5 O4 C24 -80.3(4)
O3 Zn5 O4 C24 25.5(4)
O25 Zn5 O4 C24 23.3(6)
Zn7 Zn5 O4 C24 -168.4(3)
Zn4 Zn5 O4 C24 105.9(4)
O13 Zn5 O4 Zn3 -37.6(3)
O16 Zn5 O4 Zn3 97.2(3)
O3 Zn5 O4 Zn3 -157.0(2)
O25 Zn5 O4 Zn3 -159.1(3)
Zn7 Zn5 O4 Zn3 9.1(3)
Zn4 Zn5 O4 Zn3 -76.6(3)
C24 C25 C28 N5 2.9(13)
C26 C25 C28 N5 -174.3(8)
C25 C28 N5 C29 176.7(7)
C25 C28 N5 Zn3 6.6(12)
O26 Zn3 N5 C28 -120.9(7)
O5 Zn3 N5 C28 89.3(8)
O4 Zn3 N5 C28 -14.6(7)
N6 Zn3 N5 C28 140.9(7)
O26 Zn3 N5 C29 68.1(5)
O5 Zn3 N5 C29 -81.8(7)
O4 Zn3 N5 C29 174.3(5)
N6 Zn3 N5 C29 -30.2(5)
C28 N5 C29 C30 38.2(12)
Zn3 N5 C29 C30 -150.0(7)
C28 N5 C29 C34 -142.9(8)
Zn3 N5 C29 C34 29.0(8)
C34 C29 C30 C31 0.4(14)
N5 C29 C30 C31 179.3(8)
C29 C30 C31 O11 -175.7(9)
C29 C30 C31 C32 3.2(14)
C30 C31 C32 O12 178.7(8)
O11 C31 C32 O12 -2.3(12)
C30 C31 C32 C33 -3.9(14)
O11 C31 C32 C33 175.1(8)
O12 C32 C33 C34 178.1(8)
C31 C32 C33 C34 0.9(13)
C30 C29 C34 C33 -3.3(12)
N5 C29 C34 C33 177.7(7)
C30 C29 C34 N6 173.8(8)
N5 C29 C34 N6 -5.2(10)
C32 C33 C34 C29 2.6(12)
C32 C33 C34 N6 -174.2(7)
C29 C34 N6 C35 156.0(7)
C33 C34 N6 C35 -27.1(11)
C29 C34 N6 Zn3 -20.7(8)
C33 C34 N6 Zn3 156.2(6)
O26 Zn3 N6 C35 115.3(6)
O5 Zn3 N6 C35 11.5(6)
O4 Zn3 N6 C35 -91.0(7)
N5 Zn3 N6 C35 -148.8(6)
O26 Zn3 N6 C34 -68.2(5)
O5 Zn3 N6 C34 -172.0(5)
O4 Zn3 N6 C34 85.5(6)
N5 Zn3 N6 C34 27.7(4)
C34 N6 C35 C36 -179.6(7)
Zn3 N6 C35 C36 -3.6(11)
N6 C35 C36 C41 176.2(7)
N6 C35 C36 C37 -3.0(12)
C41 C36 C37 O5 175.7(6)
C35 C36 C37 O5 -5.1(11)
C41 C36 C37 C38 -0.7(10)
C35 C36 C37 C38 178.5(6)
O5 C37 C38 O6 2.8(9)
C36 C37 C38 O6 179.5(6)
O5 C37 C38 C39 -175.6(6)
C36 C37 C38 C39 1.1(10)
O6 C38 C39 C40 -178.4(7)
C37 C38 C39 C40 -0.1(10)
O6 C38 C39 C42 5.2(11)
C37 C38 C39 C42 -176.5(6)
C38 C39 C40 C41 -1.4(12)
C42 C39 C40 C41 175.2(7)
C39 C40 C41 C36 1.9(12)
C37 C36 C41 C40 -0.8(12)
C35 C36 C41 C40 179.9(7)
C36 C37 O5 Zn3 19.8(9)
C38 C37 O5 Zn3 -163.6(4)
C36 C37 O5 Zn6 -157.7(6)
C38 C37 O5 Zn6 18.8(7)
O26 Zn3 O5 C37 -118.5(5)
O4 Zn3 O5 C37 131.9(5)
N5 Zn3 O5 C37 30.7(8)
N6 Zn3 O5 C37 -19.2(5)
O26 Zn3 O5 Zn6 58.9(3)
O4 Zn3 O5 Zn6 -50.7(3)
N5 Zn3 O5 Zn6 -151.9(4)
N6 Zn3 O5 Zn6 158.1(3)
O13 Zn6 O5 C37 -138.3(4)
O18 Zn6 O5 C37 78.3(4)
O6 Zn6 O5 C37 -23.9(4)
O27 Zn6 O5 C37 157.0(4)
Zn7 Zn6 O5 C37 175.2(3)
O13 Zn6 O5 Zn3 43.9(3)
O18 Zn6 O5 Zn3 -99.5(3)
O6 Zn6 O5 Zn3 158.2(3)
O27 Zn6 O5 Zn3 -20.8(2)
Zn7 Zn6 O5 Zn3 -2.6(3)
C39 C38 O6 Zn6 155.6(6)
C37 C38 O6 Zn6 -22.6(7)
C39 C38 O6 Zn1 -16.7(9)
C37 C38 O6 Zn1 165.0(4)
O13 Zn6 O6 C38 142.4(4)
O18 Zn6 O6 C38 -83.0(4)
O5 Zn6 O6 C38 25.1(4)
O27 Zn6 O6 C38 28.0(7)
Zn7 Zn6 O6 C38 -175.7(3)
O13 Zn6 O6 Zn1 -44.2(3)
O18 Zn6 O6 Zn1 90.3(3)
O5 Zn6 O6 Zn1 -161.6(2)
O27 Zn6 O6 Zn1 -158.7(4)
Zn7 Zn6 O6 Zn1 -2.4(3)
O22 Zn1 O6 C38 135.3(6)
O20 Zn1 O6 C38 117.9(6)
O1 Zn1 O6 C38 -133.5(5)
N2 Zn1 O6 C38 -38.6(7)
N1 Zn1 O6 C38 15.9(5)
O22 Zn1 O6 Zn6 -36.4(4)
O20 Zn1 O6 Zn6 -53.8(4)
O1 Zn1 O6 Zn6 54.9(2)
N2 Zn1 O6 Zn6 149.7(3)
N1 Zn1 O6 Zn6 -155.8(3)
C1 N1 C42 C39 174.5(6)
Zn1 N1 C42 C39 4.7(11)
C38 C39 C42 N1 0.6(12)
C40 C39 C42 N1 -175.9(7)
C2 C3 O7 C43 4.7(10)
C4 C3 O7 C43 -175.9(6)
C3 O7 C43 C44 174.7(6)
O7 C43 C44 C45 -69.5(9)
C43 C44 C45 C46 -171.3(8)
C5 C4 O8 C47 -4.4(10)
C3 C4 O8 C47 175.2(6)
C4 O8 C47 C48 -177.6(6)
O8 C47 C48 C49 174.7(6)
C47 C48 C49 C50 177.8(7)
C16 C17 O9 C51 7.1(10)
C18 C17 O9 C51 -169.6(6)
C17 O9 C51 C52 174.7(6)
O9 C51 C52 C53 -175.2(8)
C51 C52 C53 C54 -58.8(15)
C19 C18 O10 C55 -16.4(11)
C17 C18 O10 C55 166.0(7)
C18 O10 C55 C56 -169.1(7)
O10 C55 C56 C57 53.6(13)
C55 C56 C57 C58 -167.4(16)
C30 C31 O11 C59 26.5(14)
C32 C31 O11 C59 -152.6(9)
C31 O11 C59 C60 -179.6(9)
O11 C59 C60 C61 -169.1(8)
C59 C60 C61 C62 -69.4(15)
C33 C32 O12 C63 18.7(13)
C31 C32 O12 C63 -164.0(9)
C32 O12 C63 C64 81.2(12)
C32 O12 C63 C67 172.8(19)
C67 C63 C64 C65 -58(2)
O12 C63 C64 C65 60(2)
C63 C64 C65 C66 -71(2)
C64 C63 C67 C68 50(3)
O12 C63 C67 C68 -62(4)
C63 C67 C68 C69 -108(6)
O14 Zn4 O13 Zn5 -114.2(2)
O2 Zn4 O13 Zn5 25.8(3)
O1 Zn4 O13 Zn5 118.5(2)
Zn7 Zn4 O13 Zn5 -108.1(3)
O14 Zn4 O13 Zn6 107.7(3)
O2 Zn4 O13 Zn6 -112.3(2)
O1 Zn4 O13 Zn6 -19.6(3)
Zn7 Zn4 O13 Zn6 113.7(3)
Zn5 Zn4 O13 Zn6 -138.1(4)
O14 Zn4 O13 Zn7 -6.1(2)
O2 Zn4 O13 Zn7 133.91(17)
O1 Zn4 O13 Zn7 -133.39(19)
Zn5 Zn4 O13 Zn7 108.1(3)
O16 Zn5 O13 Zn4 113.7(2)
O3 Zn5 O13 Zn4 -26.4(3)
O4 Zn5 O13 Zn4 -120.8(2)
O25 Zn5 O13 Zn4 40.56(19)
Zn7 Zn5 O13 Zn4 112.8(3)
O16 Zn5 O13 Zn6 -106.2(2)
O3 Zn5 O13 Zn6 113.7(2)
O4 Zn5 O13 Zn6 19.3(3)
O25 Zn5 O13 Zn6 -179.3(2)
Zn7 Zn5 O13 Zn6 -107.1(3)
Zn4 Zn5 O13 Zn6 140.1(3)
O16 Zn5 O13 Zn7 0.8(3)
O3 Zn5 O13 Zn7 -139.22(18)
O4 Zn5 O13 Zn7 126.39(18)
O25 Zn5 O13 Zn7 -72.26(17)
Zn4 Zn5 O13 Zn7 -112.8(3)
O18 Zn6 O13 Zn4 -106.0(3)
O5 Zn6 O13 Zn4 114.2(2)
O6 Zn6 O13 Zn4 21.5(3)
O27 Zn6 O13 Zn4 -177.2(3)
Zn7 Zn6 O13 Zn4 -117.0(3)
O18 Zn6 O13 Zn5 117.4(2)
O5 Zn6 O13 Zn5 -22.4(3)
O6 Zn6 O13 Zn5 -115.1(2)
O27 Zn6 O13 Zn5 46.1(2)
Zn7 Zn6 O13 Zn5 106.3(2)
O18 Zn6 O13 Zn7 11.0(3)
O5 Zn6 O13 Zn7 -128.76(18)
O6 Zn6 O13 Zn7 138.54(17)
O27 Zn6 O13 Zn7 -60.23(18)
O19 Zn7 O13 Zn4 114.1(2)
O17 Zn7 O13 Zn4 -115.0(2)
O15 Zn7 O13 Zn4 2.1(2)
Zn5 Zn7 O13 Zn4 -116.1(3)
Zn6 Zn7 O13 Zn4 125.8(3)
O19 Zn7 O13 Zn5 -129.8(2)
O17 Zn7 O13 Zn5 1.1(3)
O15 Zn7 O13 Zn5 118.12(19)
Zn6 Zn7 O13 Zn5 -118.2(2)
Zn4 Zn7 O13 Zn5 116.1(3)
O19 Zn7 O13 Zn6 -11.6(3)
O17 Zn7 O13 Zn6 119.3(2)
O15 Zn7 O13 Zn6 -123.7(2)
Zn5 Zn7 O13 Zn6 118.2(2)
Zn4 Zn7 O13 Zn6 -125.8(3)
O13 Zn4 O14 C70 9.4(6)
O2 Zn4 O14 C70 -132.9(6)
O1 Zn4 O14 C70 139.8(6)
Zn7 Zn4 O14 C70 5.7(6)
Zn5 Zn4 O14 C70 -28.5(7)
O13 Zn7 O15 C70 2.8(6)
O19 Zn7 O15 C70 -119.9(6)
O17 Zn7 O15 C70 129.2(6)
Zn5 Zn7 O15 C70 46.1(6)
Zn6 Zn7 O15 C70 -39.2(7)
Zn4 Zn7 O15 C70 4.0(6)
Zn4 O14 C70 O15 -5.1(11)
Zn4 O14 C70 C71 177.4(5)
Zn7 O15 C70 O14 -1.5(11)
Zn7 O15 C70 C71 175.9(5)
O13 Zn5 O16 C72 -3.0(7)
O3 Zn5 O16 C72 141.6(6)
O4 Zn5 O16 C72 -135.6(6)
O25 Zn5 O16 C72 65.1(6)
Zn7 Zn5 O16 C72 -2.5(6)
Zn4 Zn5 O16 C72 38.2(7)
O13 Zn7 O17 C72 -2.6(7)
O19 Zn7 O17 C72 131.6(6)
O15 Zn7 O17 C72 -125.7(6)
Zn5 Zn7 O17 C72 -1.8(6)
Zn6 Zn7 O17 C72 42.6(7)
Zn4 Zn7 O17 C72 -44.0(7)
Zn5 O16 C72 O17 2.2(12)
Zn5 O16 C72 C73 -178.4(6)
Zn7 O17 C72 O16 0.6(12)
Zn7 O17 C72 C73 -178.8(6)
O13 Zn6 O18 C74 -4.1(7)
O5 Zn6 O18 C74 139.0(6)
O6 Zn6 O18 C74 -136.6(6)
O27 Zn6 O18 C74 62.0(7)
Zn7 Zn6 O18 C74 3.1(6)
O13 Zn7 O19 C74 6.7(8)
O17 Zn7 O19 C74 -128.3(7)
O15 Zn7 O19 C74 127.0(7)
Zn5 Zn7 O19 C74 -36.8(8)
Zn6 Zn7 O19 C74 -0.7(7)
Zn4 Zn7 O19 C74 47.4(8)
Zn6 O18 C74 O19 -5.0(13)
Zn6 O18 C74 C75 175.9(7)
Zn7 O19 C74 O18 3.5(14)
Zn7 O19 C74 C75 -177.4(7)
O22 Zn1 O20 C76 13.9(17)
O6 Zn1 O20 C76 44.7(16)
O1 Zn1 O20 C76 -61.0(16)
N2 Zn1 O20 C76 -148.1(15)
N1 Zn1 O20 C76 135.1(15)
Zn1 O20 C76 O21 3(3)
Zn1 O20 C76 C77 166.3(18)
O20 Zn1 O22 C78 -24.3(13)
O6 Zn1 O22 C78 -177.0(15)
O1 Zn1 O22 C78 85.3(15)
N2 Zn1 O22 C78 -1.3(17)
N1 Zn1 O22 C78 -95.9(15)
Zn1 O22 C78 O23 10(3)
Zn1 O22 C78 C79 169.4(15)
O2 Zn2 O24 C80 54.9(5)
O3 Zn2 O24 C80 -48.0(5)
N3 Zn2 O24 C80 145.2(5)
N4 Zn2 O24 C80 -136.4(5)
O13 Zn5 O25 C80 -174.4(7)
O16 Zn5 O25 C80 60.9(7)
O3 Zn5 O25 C80 -48.2(6)
O4 Zn5 O25 C80 -46.0(8)
Zn7 Zn5 O25 C80 143.2(7)
Zn4 Zn5 O25 C80 -146.2(7)
Zn2 O24 C80 O25 -4.2(9)
Zn2 O24 C80 C81 172.8(9)
Zn5 O25 C80 O24 68.2(10)
Zn5 O25 C80 C81 -108.9(10)
O5 Zn3 O26 C82 -54.7(5)
O4 Zn3 O26 C82 49.2(5)
N5 Zn3 O26 C82 138.1(5)
N6 Zn3 O26 C82 -143.8(5)
O13 Zn6 O27 C82 -168.6(7)
O18 Zn6 O27 C82 67.4(7)
O5 Zn6 O27 C82 -44.3(7)
O6 Zn6 O27 C82 -47.2(10)
Zn7 Zn6 O27 C82 150.3(8)
Zn3 O26 C82 O27 5.9(8)
Zn3 O26 C82 C83 -176.0(6)
Zn6 O27 C82 O26 56.2(10)
Zn6 O27 C82 C83 -121.9(8)
C84 C85 O28 C86 -172.1(9)
C85 O28 C86 O29 -1(2)
C85 O28 C86 C87 178.7(9)
C88 C89 O30 C90 -169(2)
C89 O30 C90 O31 7(3)
C89 O30 C90 C91 179.4(16)
C95 O32 C92 C93 24(6)
O32 C92 C93 C94 -11(7)
C92 C93 C94 C95 -5(6)
C92 O32 C95 C94 -28(5)
C93 C94 C95 O32 19(5)
